data_1557653
loop_
_publ_author_name
'Latendresse, Trevor P.'
'Vieru, Veacheslav'
'Upadhyay, Apoorva'
'Bhuvanesh, Nattamai S.'
'Chibotaru, Liviu F.'
'Nippe, Michael'

_publ_section_title
;
 Trends in trigonal prismatic Ln-[1]ferrocenophane complexes and discovery
 of a Ho3+ single-molecule magnet
;
_journal_issue 15
_journal_name_full 'Chemical Science'
_journal_page_first 3936
_journal_page_last 3951
_journal_paper_doi 10.1039/D0SC01197E
_journal_volume 11
_journal_year 2020
_chemical_formula_moiety 'C38 H40 Fe3 Li2 O2 Tm, C16 H32 Li O4'
_chemical_formula_sum 'C54 H72 Fe3 Li3 O6 Tm'
_chemical_formula_weight 1174.41
_space_group_crystal_system monoclinic
_space_group_IT_number 14
_space_group_name_Hall '-P 2ybc'
_space_group_name_H-M_alt 'P 1 21/c 1'
_atom_sites_solution_hydrogens geom
_atom_sites_solution_primary direct
_audit_creation_date 2018-12-19
_audit_creation_method
;
Olex2 1.2
(compiled 2018.05.29 svn.r3508 for OlexSys, GUI svn.r5506)
;
_audit_update_record
;
2020-02-27 deposited with the CCDC.	2020-03-24 downloaded from the CCDC.
;
_cell_angle_alpha 90
_cell_angle_beta 92.280(3)
_cell_angle_gamma 90
_cell_formula_units_Z 8
_cell_length_a 11.4199(15)
_cell_length_b 63.606(8)
_cell_length_c 13.7467(19)
_cell_measurement_reflns_used 9944
_cell_measurement_temperature 120.0
_cell_measurement_theta_max 27.555
_cell_measurement_theta_min 3.194
_cell_volume 9977(2)
_computing_cell_refinement 'SAINT V8.38A (Bruker AXS, 2016)'
_computing_data_reduction 'SAINT V8.38A (Bruker AXS, 2016)'
_computing_molecular_graphics 'Olex2 (Dolomanov et al., 2009)'
_computing_publication_material 'Olex2 (Dolomanov et al., 2009)'
_computing_structure_refinement 'ShelXL (Sheldrick, 2015)'
_computing_structure_solution 'ShelXT (Sheldrick, 2015)'
_diffrn_ambient_temperature 120.0
_diffrn_detector 'Bruker APEX2 area detector'
_diffrn_detector_area_resol_mean 7.9
_diffrn_detector_type 'CCD area detector'
_diffrn_measured_fraction_theta_full 0.986
_diffrn_measured_fraction_theta_max 0.986
_diffrn_measurement_device 'three-circle diffractometer'
_diffrn_measurement_device_type 'Bruker PHOTON2'
_diffrn_measurement_method '\f and \w scans'
_diffrn_radiation_monochromator 'mirror optics'
_diffrn_radiation_probe x-ray
_diffrn_radiation_type MoK\a
_diffrn_radiation_wavelength 0.71073
_diffrn_reflns_av_R_equivalents 0.0336
_diffrn_reflns_av_unetI/netI 0.0232
_diffrn_reflns_Laue_measured_fraction_full 0.986
_diffrn_reflns_Laue_measured_fraction_max 0.986
_diffrn_reflns_limit_h_max 13
_diffrn_reflns_limit_h_min -13
_diffrn_reflns_limit_k_max 75
_diffrn_reflns_limit_k_min -75
_diffrn_reflns_limit_l_max 16
_diffrn_reflns_limit_l_min -16
_diffrn_reflns_number 103328
_diffrn_reflns_point_group_measured_fraction_full 0.986
_diffrn_reflns_point_group_measured_fraction_max 0.986
_diffrn_reflns_theta_full 25.000
_diffrn_reflns_theta_max 25.000
_diffrn_reflns_theta_min 2.182
_diffrn_source 'microfocus sealed X-ray tube'
_diffrn_source_type 'Incoatec I\ms'
_diffrn_standards_number 0
_exptl_absorpt_coefficient_mu 2.665
_exptl_absorpt_correction_T_max 0.2949
_exptl_absorpt_correction_T_min 0.1998
_exptl_absorpt_correction_type multi-scan
_exptl_absorpt_process_details
'SADABS-2016/2 (Bruker,2016/2) was used for absorption correction. wR2(int) was 0.1080 before and 0.0536 after correction. The Ratio of minimum to maximum transmission is 0.6775. The \l/2 correction factor is Not present.'
_exptl_crystal_colour yellow
_exptl_crystal_colour_primary yellow
_exptl_crystal_density_diffrn 1.564
_exptl_crystal_description block
_exptl_crystal_F_000 4800
_exptl_crystal_size_max 0.451
_exptl_crystal_size_mid 0.283
_exptl_crystal_size_min 0.106
_refine_diff_density_max 1.231
_refine_diff_density_min -1.186
_refine_diff_density_rms 0.104
_refine_ls_extinction_method none
_refine_ls_goodness_of_fit_ref 1.409
_refine_ls_hydrogen_treatment constr
_refine_ls_matrix_type full
_refine_ls_number_parameters 1245
_refine_ls_number_reflns 17342
_refine_ls_number_restraints 247
_refine_ls_restrained_S_all 1.402
_refine_ls_R_factor_all 0.0404
_refine_ls_R_factor_gt 0.0400
_refine_ls_shift/su_max 0.004
_refine_ls_shift/su_mean 0.000
_refine_ls_structure_factor_coef Fsqd
_refine_ls_weighting_details 'w=1/[\s^2^(Fo^2^)+49.0562P] where P=(Fo^2^+2Fc^2^)/3'
_refine_ls_weighting_scheme calc
_refine_ls_wR_factor_gt 0.0919
_refine_ls_wR_factor_ref 0.0920
_reflns_Friedel_coverage 0.000
_reflns_number_gt 17226
_reflns_number_total 17342
_reflns_threshold_expression 'I > 2\s(I)'
_cod_data_source_file d0sc01197e2.cif
_cod_data_source_block mntl072
_cod_depositor_comments
;Adding full bibliography for 1557647--1557656.cif.

 Adding full bibliography for 1557647--1557656.cif.
;
_cod_database_code 1557653
_shelx_shelxl_version_number 2018/3
_shelx_space_group_comment
;
The symmetry employed for this shelxl refinement is uniquely defined
by the following loop, which should always be used as a source of
symmetry information in preference to the above space-group names.
They are only intended as comments.
;
_shelx_estimated_absorpt_t_max 0.765
_shelx_estimated_absorpt_t_min 0.379
_olex2_refinement_description
;
1. Fixed Uiso
 At 1.2 times of:
  All C(H) groups, All C(H,H) groups, All C(H,H,H,H) groups
2. Restrained distances
 C52A-C51 \\sim C52-C51 \\sim C53A-C52A \\sim C53-C52 \\sim C54-C53 \\sim
C54-C53A
 with sigma of 0.01
 O6B-C54B \\sim O6B-C54C \\sim O6B-C51C \\sim O6B-C51B
 with sigma of 0.01
 C54B-C53B \\sim C54C-C53B \\sim C52B-C51C \\sim C52B-C51B
 with sigma of 0.01
3. Uiso/Uaniso restraints and constraints
Tm1B \\sim O1B \\sim Li1B: within 2A with sigma of 0.02 and sigma for terminal
atoms of 0.04
C51 \\sim C52 \\sim C53 \\sim C54 \\sim C52A \\sim C53A: within 2A with sigma
of 0.02 and sigma for terminal atoms of 0.04
O6B \\sim C51B \\sim C52B \\sim C53B \\sim C54B \\sim C51C \\sim C54C: within
2A with sigma of 0.02 and sigma for terminal atoms of 0.04
4. Rigid body (RIGU) restrains
 Tm1B, O1B, Li1B
 with sigma for 1-2 distances of 0.02 and sigma for 1-3 distances of 0.02
 C51, C52, C53, C54, C52A, C53A
 with sigma for 1-2 distances of 0.02 and sigma for 1-3 distances of 0.02
 O6B, C51B, C52B, C53B, C54B, C51C, C54C
 with sigma for 1-2 distances of 0.02 and sigma for 1-3 distances of 0.02
5. Others
 Sof(H51C)=Sof(H51D)=Sof(H54C)=Sof(H54D)=Sof(C52A)=Sof(H52C)=Sof(H52D)=
 Sof(C53A)=Sof(H53C)=Sof(H53D)=1-FVAR(1)
 Sof(H51A)=Sof(H51B)=Sof(C52)=Sof(H52A)=Sof(H52B)=Sof(C53)=Sof(H53A)=Sof(H53B)=
 Sof(H54A)=Sof(H54B)=FVAR(1)
 Sof(H52G)=Sof(H52H)=Sof(H53G)=Sof(H53H)=Sof(C51C)=Sof(H51G)=Sof(H51H)=
 Sof(C54C)=Sof(H54G)=Sof(H54H)=1-FVAR(2)
 Sof(C51B)=Sof(H51E)=Sof(H51F)=Sof(H52E)=Sof(H52F)=Sof(H53E)=Sof(H53F)=
 Sof(C54B)=Sof(H54E)=Sof(H54F)=FVAR(2)
6.a Secondary CH2 refined with riding coordinates:
 C31(H31A,H31B), C32(H32A,H32B), C33(H33A,H33B), C34(H34A,H34B), C35(H35A,
 H35B), C36(H36A,H36B), C37(H37A,H37B), C38(H38A,H38B), C31B(H31C,H31D),
 C32B(H32C,H32D), C33B(H33C,H33D), C34B(H34C,H34D), C35B(H35C,H35D), C36B(H36C,
 H36D), C37B(H37C,H37D), C38B(H38C,H38D), C39(H39A,H39B), C40(H40A,H40B),
 C41(H41A,H41B), C42(H42A,H42B), C43(H43A,H43B), C44(H44A,H44B), C45(H45A,H45B),
  C46(H46A,H46B), C47(H47A,H47B), C48(H48A,H48B), C49(H49A,H49B), C50(H50A,
 H50B), C51(H51A,H51B), C51(H51C,H51D), C52(H52A,H52B), C53(H53A,H53B),
 C54(H54A,H54B), C54(H54C,H54D), C39B(H39C,H39D), C40B(H40C,H40D), C41B(H41C,
 H41D), C42B(H42C,H42D), C43B(H43C,H43D), C44B(H44C,H44D), C45B(H45C,H45D),
 C46B(H46C,H46D), C47B(H47C,H47D), C48B(H48C,H48D), C49B(H49C,H49D), C50B(H50C,
 H50D), C51B(H51E,H51F), C52B(H52E,H52F), C52B(H52G,H52H), C53B(H53E,H53F),
 C53B(H53G,H53H), C54B(H54E,H54F), C52A(H52C,H52D), C53A(H53C,H53D), C51C(H51G,
 H51H), C54C(H54G,H54H)
6.b Aromatic/amide H refined with riding coordinates:
 C2(H2), C3(H3), C4(H4), C5(H5), C7(H7), C8(H8), C9(H9), C10(H10), C12(H12),
 C13(H13), C14(H14), C15(H15), C17(H17), C18(H18), C19(H19), C20(H20), C22(H22),
  C23(H23), C24(H24), C25(H25), C27(H27), C28(H28), C29(H29), C30(H30),
 C2B(H2B), C3B(H3B), C4B(H4B), C5B(H5B), C7B(H7B), C8B(H8B), C9B(H9B),
 C10B(H10B), C12B(H12B), C13B(H13B), C14B(H14B), C15B(H15B), C17B(H17B),
 C18B(H18B), C19B(H19B), C20B(H20B), C22B(H22B), C23B(H23B), C24B(H24B),
 C25B(H25B), C27B(H27B), C28B(H28B), C29B(H29B), C30B(H30B)
;
_olex2_submission_special_instructions 'No special instructions were received'

loop_
_space_group_symop_operation_xyz
'x, y, z'
'-x, y+1/2, -z+1/2'
'-x, -y, -z'
'x, -y-1/2, z-1/2'

loop_
_atom_site_label
_atom_site_type_symbol
_atom_site_fract_x
_atom_site_fract_y
_atom_site_fract_z
_atom_site_U_iso_or_equiv
_atom_site_adp_type
_atom_site_occupancy
_atom_site_site_symmetry_order
_atom_site_calc_flag
_atom_site_refinement_flags_posn
_atom_site_refinement_flags_adp
_atom_site_refinement_flags_occupancy
_atom_site_disorder_assembly
_atom_site_disorder_group
Tm1 Tm 0.43112(2) 0.32154(2) 0.23766(2) 0.01392(6) Uani 1 1 d . . . . .
Fe1 Fe 0.17546(6) 0.30387(2) 0.29487(5) 0.01779(15) Uani 1 1 d . . . . .
Fe2 Fe 0.44814(6) 0.35531(2) 0.06818(5) 0.01630(15) Uani 1 1 d . . . . .
Fe3 Fe 0.66003(6) 0.30257(2) 0.34848(5) 0.01797(15) Uani 1 1 d . . . . .
O1 O 0.4351(3) 0.26623(6) 0.0214(3) 0.0253(8) Uani 1 1 d . . . . .
O2 O 0.4041(3) 0.37014(6) 0.4856(3) 0.0253(8) Uani 1 1 d . . . . .
C1 C 0.2989(5) 0.29049(8) 0.2051(4) 0.0200(11) Uani 1 1 d . . . . .
C2 C 0.2700(5) 0.27708(9) 0.2838(4) 0.0255(12) Uani 1 1 d . . . . .
H2 H 0.324909 0.271990 0.331886 0.031 Uiso 1 1 calc R . . . .
C3 C 0.1484(5) 0.27233(9) 0.2809(4) 0.0301(13) Uani 1 1 d . . . . .
H3 H 0.109479 0.263588 0.325386 0.036 Uiso 1 1 calc R . . . .
C4 C 0.0959(5) 0.28280(9) 0.2007(4) 0.0276(13) Uani 1 1 d . . . . .
H4 H 0.015280 0.282540 0.180860 0.033 Uiso 1 1 calc R . . . .
C5 C 0.1868(5) 0.29392(8) 0.1548(4) 0.0203(11) Uani 1 1 d . . . . .
H5 H 0.175325 0.302463 0.098551 0.024 Uiso 1 1 calc R . . . .
C6 C 0.2627(5) 0.33085(8) 0.3449(4) 0.0200(11) Uani 1 1 d . . . . .
C7 C 0.2276(5) 0.31759(9) 0.4238(4) 0.0226(11) Uani 1 1 d . . . . .
H7 H 0.279971 0.311758 0.471987 0.027 Uiso 1 1 calc R . . . .
C8 C 0.1035(5) 0.31441(9) 0.4197(4) 0.0247(12) Uani 1 1 d . . . . .
H8 H 0.060277 0.306202 0.463445 0.030 Uiso 1 1 calc R . . . .
C9 C 0.0568(4) 0.32577(9) 0.3382(4) 0.0226(11) Uani 1 1 d . . . . .
H9 H -0.023291 0.326566 0.317169 0.027 Uiso 1 1 calc R . . . .
C10 C 0.1531(5) 0.33577(8) 0.2940(4) 0.0220(11) Uani 1 1 d . . . . .
H10 H 0.145919 0.344546 0.238158 0.026 Uiso 1 1 calc R . . . .
C11 C 0.4286(5) 0.32281(8) 0.0543(4) 0.0221(11) Uani 1 1 d . . . . .
C12 C 0.3344(5) 0.33448(9) 0.0046(4) 0.0249(12) Uani 1 1 d . . . . .
H12 H 0.253830 0.333104 0.018286 0.030 Uiso 1 1 calc R . . . .
C13 C 0.3780(5) 0.34817(9) -0.0668(4) 0.0271(12) Uani 1 1 d . . . . .
H13 H 0.332735 0.357228 -0.108404 0.032 Uiso 1 1 calc R . . . .
C14 C 0.5014(5) 0.34586(8) -0.0647(4) 0.0226(11) Uani 1 1 d . . . . .
H14 H 0.554371 0.353183 -0.104150 0.027 Uiso 1 1 calc R . . . .
C15 C 0.5313(5) 0.33050(8) 0.0076(4) 0.0215(11) Uani 1 1 d . . . . .
H15 H 0.608995 0.325899 0.023150 0.026 Uiso 1 1 calc R . . . .
C16 C 0.4475(5) 0.36056(8) 0.2183(4) 0.0230(11) Uani 1 1 d . . . . .
C17 C 0.3578(5) 0.37214(9) 0.1650(4) 0.0268(12) Uani 1 1 d . . . . .
H17 H 0.276427 0.370870 0.175768 0.032 Uiso 1 1 calc R . . . .
C18 C 0.4052(5) 0.38566(9) 0.0946(4) 0.0275(12) Uani 1 1 d . . . . .
H18 H 0.362225 0.394710 0.051292 0.033 Uiso 1 1 calc R . . . .
C19 C 0.5281(5) 0.38316(8) 0.1009(4) 0.0238(11) Uani 1 1 d . . . . .
H19 H 0.583389 0.390174 0.062527 0.029 Uiso 1 1 calc R . . . .
C20 C 0.5537(5) 0.36810(8) 0.1758(4) 0.0239(11) Uani 1 1 d . . . . .
H20 H 0.630421 0.363602 0.195230 0.029 Uiso 1 1 calc R . . . .
C21 C 0.5891(4) 0.29449(8) 0.2116(4) 0.0196(10) Uani 1 1 d . . . . .
C22 C 0.7085(5) 0.30231(8) 0.2083(4) 0.0219(11) Uani 1 1 d . . . . .
H22 H 0.731634 0.314119 0.171402 0.026 Uiso 1 1 calc R . . . .
C23 C 0.7865(5) 0.28975(9) 0.2683(4) 0.0252(12) Uani 1 1 d . . . . .
H23 H 0.868270 0.291965 0.278944 0.030 Uiso 1 1 calc R . . . .
C24 C 0.7204(5) 0.27362(9) 0.3085(4) 0.0246(12) Uani 1 1 d . . . . .
H24 H 0.749220 0.262761 0.350472 0.030 Uiso 1 1 calc R . . . .
C25 C 0.6020(5) 0.27650(8) 0.2749(4) 0.0233(11) Uani 1 1 d . . . . .
H25 H 0.539049 0.267647 0.292026 0.028 Uiso 1 1 calc R . . . .
C26 C 0.5519(5) 0.32703(8) 0.3924(4) 0.0222(11) Uani 1 1 d . . . . .
C27 C 0.6737(5) 0.33307(9) 0.3931(4) 0.0276(12) Uani 1 1 d . . . . .
H27 H 0.703044 0.344524 0.356953 0.033 Uiso 1 1 calc R . . . .
C28 C 0.7443(5) 0.31986(11) 0.4542(4) 0.0339(14) Uani 1 1 d . . . . .
H28 H 0.826784 0.320844 0.465103 0.041 Uiso 1 1 calc R . . . .
C29 C 0.6697(5) 0.30498(10) 0.4957(4) 0.0337(15) Uani 1 1 d . . . . .
H29 H 0.692545 0.294027 0.539490 0.040 Uiso 1 1 calc R . . . .
C30 C 0.5526(5) 0.30949(9) 0.4594(4) 0.0275(12) Uani 1 1 d . . . . .
H30 H 0.484802 0.301960 0.476989 0.033 Uiso 1 1 calc R . . . .
C31 C 0.3190(5) 0.26285(9) -0.0200(4) 0.0290(13) Uani 1 1 d . . . . .
H31A H 0.322358 0.258675 -0.089220 0.035 Uiso 1 1 calc R . . . .
H31B H 0.271686 0.275841 -0.015989 0.035 Uiso 1 1 calc R . . . .
C32 C 0.2653(5) 0.24531(9) 0.0392(4) 0.0264(12) Uani 1 1 d . . . . .
H32A H 0.229859 0.234420 -0.004141 0.032 Uiso 1 1 calc R . . . .
H32B H 0.204112 0.250949 0.081102 0.032 Uiso 1 1 calc R . . . .
C33 C 0.3673(5) 0.23620(9) 0.1011(4) 0.0298(13) Uani 1 1 d . . . . .
H33A H 0.361781 0.240222 0.170312 0.036 Uiso 1 1 calc R . . . .
H33B H 0.369504 0.220679 0.096079 0.036 Uiso 1 1 calc R . . . .
C34 C 0.4740(5) 0.24606(9) 0.0568(4) 0.0291(13) Uani 1 1 d . . . . .
H34A H 0.538515 0.247670 0.106517 0.035 Uiso 1 1 calc R . . . .
H34B H 0.501813 0.237289 0.002930 0.035 Uiso 1 1 calc R . . . .
C35 C 0.5027(6) 0.37171(11) 0.5533(4) 0.0371(15) Uani 1 1 d . . . . .
H35A H 0.511200 0.386284 0.577878 0.044 Uiso 1 1 calc R . . . .
H35B H 0.575787 0.367675 0.521640 0.044 Uiso 1 1 calc R . . . .
C36 C 0.4786(7) 0.35705(12) 0.6342(5) 0.0522(19) Uani 1 1 d . . . . .
H36A H 0.505087 0.363121 0.697613 0.063 Uiso 1 1 calc R . . . .
H36B H 0.518846 0.343439 0.625237 0.063 Uiso 1 1 calc R . . . .
C37 C 0.3448(8) 0.35416(12) 0.6290(5) 0.055(2) Uani 1 1 d . . . . .
H37A H 0.323566 0.339297 0.616258 0.066 Uiso 1 1 calc R . . . .
H37B H 0.309991 0.358683 0.690456 0.066 Uiso 1 1 calc R . . . .
C38 C 0.3039(6) 0.36808(11) 0.5451(5) 0.0429(16) Uani 1 1 d . . . . .
H38A H 0.237458 0.361528 0.507928 0.051 Uiso 1 1 calc R . . . .
H38B H 0.278857 0.381994 0.569072 0.051 Uiso 1 1 calc R . . . .
Li1 Li 0.4447(7) 0.29093(13) 0.1059(6) 0.0192(17) Uani 1 1 d . . . . .
Li2 Li 0.4166(8) 0.35200(14) 0.3738(6) 0.0208(18) Uani 1 1 d . . . . .
Tm1B Tm 0.84767(2) 0.43601(2) 0.78250(2) 0.01393(6) Uani 1 1 d . U . . .
Fe1B Fe 1.07159(6) 0.41163(2) 0.87641(5) 0.01868(15) Uani 1 1 d . . . . .
Fe2B Fe 0.87938(6) 0.46903(2) 0.60801(5) 0.01689(15) Uani 1 1 d . . . . .
Fe3B Fe 0.58862(6) 0.42726(2) 0.85311(5) 0.01576(15) Uani 1 1 d . . . . .
O1B O 0.8150(3) 0.37855(6) 0.5786(3) 0.0241(8) Uani 1 1 d . U . . .
O2B O 0.8919(3) 0.48356(6) 1.0338(3) 0.0295(9) Uani 1 1 d . . . . .
C1B C 0.9786(4) 0.40562(8) 0.7454(4) 0.0191(10) Uani 1 1 d . . . . .
C2B C 0.9734(4) 0.38831(8) 0.8139(4) 0.0203(11) Uani 1 1 d . . . . .
H2B H 0.902617 0.382749 0.837329 0.024 Uiso 1 1 calc R . . . .
C3B C 1.0870(5) 0.38066(8) 0.8417(4) 0.0236(11) Uani 1 1 d . . . . .
H3B H 1.104862 0.369587 0.886217 0.028 Uiso 1 1 calc R . . . .
C4B C 1.1686(5) 0.39277(9) 0.7902(4) 0.0280(12) Uani 1 1 d . . . . .
H4B H 1.251397 0.391194 0.793446 0.034 Uiso 1 1 calc R . . . .
C5B C 1.1040(5) 0.40767(9) 0.7327(4) 0.0229(11) Uani 1 1 d . . . . .
H5B H 1.138311 0.417709 0.691347 0.028 Uiso 1 1 calc R . . . .
C6B C 0.9900(5) 0.43842(8) 0.9264(4) 0.0241(11) Uani 1 1 d . . . . .
C7B C 0.9898(5) 0.42158(9) 0.9971(4) 0.0272(12) Uani 1 1 d . . . . .
H7B H 0.921216 0.415762 1.023234 0.033 Uiso 1 1 calc R . . . .
C8B C 1.1065(5) 0.41484(10) 1.0225(4) 0.0318(13) Uani 1 1 d . . . . .
H8B H 1.128068 0.403874 1.066563 0.038 Uiso 1 1 calc R . . . .
C9B C 1.1842(5) 0.42755(9) 0.9698(4) 0.0309(13) Uani 1 1 d . . . . .
H9B H 1.267291 0.426686 0.971721 0.037 Uiso 1 1 calc R . . . .
C10B C 1.1136(5) 0.44180(8) 0.9136(4) 0.0254(12) Uani 1 1 d . . . . .
H10B H 1.144071 0.452310 0.872510 0.030 Uiso 1 1 calc R . . . .
C11B C 0.8184(5) 0.43801(8) 0.6001(4) 0.0197(10) Uani 1 1 d . . . . .
C12B C 0.9199(5) 0.44132(8) 0.5420(4) 0.0255(12) Uani 1 1 d . . . . .
H12B H 0.991410 0.433790 0.550191 0.031 Uiso 1 1 calc R . . . .
C13B C 0.8983(6) 0.45740(9) 0.4708(4) 0.0298(13) Uani 1 1 d . . . . .
H13B H 0.952017 0.462344 0.424918 0.036 Uiso 1 1 calc R . . . .
C14B C 0.7831(5) 0.46452(9) 0.4812(4) 0.0303(13) Uani 1 1 d . . . . .
H14B H 0.744473 0.475120 0.443305 0.036 Uiso 1 1 calc R . . . .
C15B C 0.7344(5) 0.45306(8) 0.5585(4) 0.0214(11) Uani 1 1 d . . . . .
H15B H 0.657216 0.454966 0.580163 0.026 Uiso 1 1 calc R . . . .
C16B C 0.9069(4) 0.47357(8) 0.7579(4) 0.0199(11) Uani 1 1 d . . . . .
C17B C 1.0128(5) 0.47640(8) 0.7055(4) 0.0223(11) Uani 1 1 d . . . . .
H17B H 1.082621 0.468553 0.717676 0.027 Uiso 1 1 calc R . . . .
C18B C 0.9999(5) 0.49251(8) 0.6327(4) 0.0248(12) Uani 1 1 d . . . . .
H18B H 1.057667 0.496935 0.589290 0.030 Uiso 1 1 calc R . . . .
C19B C 0.8844(5) 0.50058(8) 0.6381(4) 0.0255(12) Uani 1 1 d . . . . .
H19B H 0.850426 0.511474 0.599052 0.031 Uiso 1 1 calc R . . . .
C20B C 0.8290(5) 0.48923(8) 0.7131(4) 0.0224(11) Uani 1 1 d . . . . .
H20B H 0.750860 0.491615 0.731542 0.027 Uiso 1 1 calc R . . . .
C21B C 0.6872(4) 0.40873(8) 0.7613(3) 0.0175(10) Uani 1 1 d . . . . .
C22B C 0.5807(4) 0.41659(8) 0.7133(4) 0.0185(10) Uani 1 1 d . . . . .
H22B H 0.578523 0.424982 0.656092 0.022 Uiso 1 1 calc R . . . .
C23B C 0.4792(4) 0.41009(8) 0.7630(4) 0.0199(11) Uani 1 1 d . . . . .
H23B H 0.400151 0.413462 0.745407 0.024 Uiso 1 1 calc R . . . .
C24B C 0.5184(5) 0.39771(8) 0.8435(4) 0.0208(11) Uani 1 1 d . . . . .
H24B H 0.470795 0.391163 0.889864 0.025 Uiso 1 1 calc R . . . .
C25B C 0.6434(4) 0.39693(8) 0.8417(4) 0.0187(10) Uani 1 1 d . . . . .
H25B H 0.691754 0.389536 0.887932 0.022 Uiso 1 1 calc R . . . .
C26B C 0.7037(5) 0.45148(8) 0.8966(4) 0.0216(11) Uani 1 1 d . . . . .
C27B C 0.5962(5) 0.45922(8) 0.8511(4) 0.0218(11) Uani 1 1 d . . . . .
H27B H 0.592678 0.467824 0.794594 0.026 Uiso 1 1 calc R . . . .
C28B C 0.4959(5) 0.45243(9) 0.9008(4) 0.0248(12) Uani 1 1 d . . . . .
H28B H 0.416491 0.455651 0.883893 0.030 Uiso 1 1 calc R . . . .
C29B C 0.5376(5) 0.43988(9) 0.9808(4) 0.0250(12) Uani 1 1 d . . . . .
H29B H 0.491051 0.433055 1.027075 0.030 Uiso 1 1 calc R . . . .
C30B C 0.6618(5) 0.43949(8) 0.9783(4) 0.0218(11) Uani 1 1 d . . . . .
H30B H 0.711324 0.432282 1.024357 0.026 Uiso 1 1 calc R . . . .
C31B C 0.7968(5) 0.35997(9) 0.6360(4) 0.0286(12) Uani 1 1 d . . . . .
H31C H 0.736763 0.350880 0.603441 0.034 Uiso 1 1 calc R . . . .
H31D H 0.769404 0.363901 0.700901 0.034 Uiso 1 1 calc R . . . .
C32B C 0.9124(6) 0.34836(10) 0.6464(5) 0.0375(15) Uani 1 1 d . . . . .
H32C H 0.903434 0.333554 0.625181 0.045 Uiso 1 1 calc R . . . .
H32D H 0.943167 0.348631 0.714717 0.045 Uiso 1 1 calc R . . . .
C33B C 0.9931(5) 0.36029(11) 0.5804(5) 0.0422(17) Uani 1 1 d . . . . .
H33C H 1.038481 0.350483 0.540576 0.051 Uiso 1 1 calc R . . . .
H33D H 1.048147 0.369337 0.618829 0.051 Uiso 1 1 calc R . . . .
C34B C 0.9095(6) 0.37348(10) 0.5164(5) 0.0375(15) Uani 1 1 d . . . . .
H34C H 0.948626 0.386396 0.494090 0.045 Uiso 1 1 calc R . . . .
H34D H 0.880569 0.365379 0.458874 0.045 Uiso 1 1 calc R . . . .
C35B C 0.7936(6) 0.48901(11) 1.0903(4) 0.0402(15) Uani 1 1 d . . . . .
H35C H 0.719275 0.485449 1.054526 0.048 Uiso 1 1 calc R . . . .
H35D H 0.793844 0.504261 1.104760 0.048 Uiso 1 1 calc R . . . .
C36B C 0.8060(6) 0.47646(12) 1.1832(5) 0.0431(16) Uani 1 1 d . . . . .
H36C H 0.744113 0.465592 1.185729 0.052 Uiso 1 1 calc R . . . .
H36D H 0.801040 0.485713 1.240814 0.052 Uiso 1 1 calc R . . . .
C37B C 0.9269(6) 0.46636(11) 1.1798(5) 0.0439(16) Uani 1 1 d . . . . .
H37C H 0.970444 0.467757 1.243212 0.053 Uiso 1 1 calc R . . . .
H37D H 0.920675 0.451278 1.162623 0.053 Uiso 1 1 calc R . . . .
C38B C 0.9855(6) 0.47849(11) 1.1021(4) 0.0397(15) Uani 1 1 d . . . . .
H38C H 1.022782 0.491392 1.129087 0.048 Uiso 1 1 calc R . . . .
H38D H 1.045782 0.469838 1.071246 0.048 Uiso 1 1 calc R . . . .
Li1B Li 0.8175(8) 0.40503(12) 0.6489(6) 0.0184(17) Uani 1 1 d . U . . .
Li2B Li 0.8763(7) 0.46677(14) 0.9166(6) 0.0215(18) Uani 1 1 d . . . . .
O3 O 0.8639(3) 0.27301(6) 0.9857(3) 0.0313(9) Uani 1 1 d . . . . .
O4 O 0.7109(3) 0.29999(7) 0.8430(3) 0.0330(9) Uani 1 1 d . . . . .
O5 O 0.8719(3) 0.32597(6) 0.9989(3) 0.0244(8) Uani 1 1 d . . . . .
O6 O 0.9882(3) 0.30258(7) 0.8343(3) 0.0323(9) Uani 1 1 d . . . . .
C39 C 0.9572(5) 0.25854(10) 0.9678(5) 0.0353(14) Uani 1 1 d . . . . .
H39A H 1.033705 0.264874 0.987456 0.042 Uiso 1 1 calc R . . . .
H39B H 0.957801 0.255041 0.897660 0.042 Uiso 1 1 calc R . . . .
C40 C 0.9364(5) 0.23885(10) 1.0270(5) 0.0355(14) Uani 1 1 d . . . . .
H40A H 1.010291 0.233737 1.058968 0.043 Uiso 1 1 calc R . . . .
H40B H 0.902004 0.227507 0.985720 0.043 Uiso 1 1 calc R . . . .
C41 C 0.8505(5) 0.24623(9) 1.1021(4) 0.0315(13) Uani 1 1 d . . . . .
H41A H 0.800386 0.234537 1.123439 0.038 Uiso 1 1 calc R . . . .
H41B H 0.892023 0.252484 1.159714 0.038 Uiso 1 1 calc R . . . .
C42 C 0.7805(5) 0.26235(10) 1.0465(4) 0.0293(13) Uani 1 1 d . . . . .
H42A H 0.717660 0.255599 1.005808 0.035 Uiso 1 1 calc R . . . .
H42B H 0.744428 0.272418 1.091331 0.035 Uiso 1 1 calc R . . . .
C43 C 0.6152(5) 0.28678(10) 0.8756(5) 0.0347(14) Uani 1 1 d . . . . .
H43A H 0.603630 0.288959 0.945841 0.042 Uiso 1 1 calc R . . . .
H43B H 0.632883 0.271746 0.864618 0.042 Uiso 1 1 calc R . . . .
C44 C 0.5076(5) 0.29323(11) 0.8167(5) 0.0373(15) Uani 1 1 d . . . . .
H44A H 0.455537 0.281058 0.802824 0.045 Uiso 1 1 calc R . . . .
H44B H 0.463247 0.304216 0.850555 0.045 Uiso 1 1 calc R . . . .
C45 C 0.5573(6) 0.30157(13) 0.7257(5) 0.0480(18) Uani 1 1 d . . . . .
H45A H 0.502928 0.311682 0.692939 0.058 Uiso 1 1 calc R . . . .
H45B H 0.574076 0.290038 0.679907 0.058 Uiso 1 1 calc R . . . .
C46 C 0.6693(5) 0.31235(10) 0.7613(4) 0.0337(14) Uani 1 1 d . . . . .
H46A H 0.727426 0.312538 0.709792 0.040 Uiso 1 1 calc R . . . .
H46B H 0.653489 0.326994 0.781428 0.040 Uiso 1 1 calc R . . . .
C47 C 0.9461(5) 0.33064(9) 1.0831(4) 0.0282(12) Uani 1 1 d . . . . .
H47A H 1.028455 0.332476 1.064760 0.034 Uiso 1 1 calc R . . . .
H47B H 0.942667 0.319207 1.131785 0.034 Uiso 1 1 calc R . . . .
C48 C 0.8979(6) 0.35099(10) 1.1235(5) 0.0396(15) Uani 1 1 d . . . . .
H48A H 0.836516 0.348146 1.170595 0.048 Uiso 1 1 calc R . . . .
H48B H 0.960942 0.359447 1.155871 0.048 Uiso 1 1 calc R . . . .
C49 C 0.8477(8) 0.36201(10) 1.0346(5) 0.0475(18) Uani 1 1 d . . . . .
H49A H 0.769599 0.367927 1.047528 0.057 Uiso 1 1 calc R . . . .
H49B H 0.899780 0.373611 1.015504 0.057 Uiso 1 1 calc R . . . .
C50 C 0.8378(5) 0.34583(9) 0.9559(4) 0.0298(13) Uani 1 1 d . . . . .
H50A H 0.756279 0.345090 0.928841 0.036 Uiso 1 1 calc R . . . .
H50B H 0.889999 0.349443 0.902508 0.036 Uiso 1 1 calc R . . . .
C51 C 1.0030(5) 0.29185(11) 0.7431(5) 0.0383(15) Uani 1 1 d D U . . .
H51A H 0.960071 0.299241 0.689261 0.046 Uiso 0.63(2) 1 calc R . P A 1
H51B H 0.973807 0.277223 0.746392 0.046 Uiso 0.63(2) 1 calc R . P A 1
H51C H 0.933630 0.294035 0.698729 0.046 Uiso 0.37(2) 1 calc R . P A 2
H51D H 1.013650 0.276576 0.753959 0.046 Uiso 0.37(2) 1 calc R . P A 2
C52 C 1.1338(7) 0.2922(2) 0.7284(11) 0.044(3) Uani 0.63(2) 1 d D U P A 1
H52A H 1.151464 0.291324 0.658570 0.053 Uiso 0.63(2) 1 calc R . P A 1
H52B H 1.174505 0.280646 0.764272 0.053 Uiso 0.63(2) 1 calc R . P A 1
C53 C 1.1661(12) 0.3135(2) 0.7710(8) 0.043(3) Uani 0.63(2) 1 d D U P A 1
H53A H 1.142037 0.325099 0.726500 0.051 Uiso 0.63(2) 1 calc R . P A 1
H53B H 1.251211 0.314586 0.787088 0.051 Uiso 0.63(2) 1 calc R . P A 1
C54 C 1.0950(5) 0.31336(11) 0.8620(4) 0.0358(14) Uani 1 1 d D U . . .
H54A H 1.137605 0.305849 0.915614 0.043 Uiso 0.63(2) 1 calc R . P A 1
H54B H 1.078457 0.327878 0.883375 0.043 Uiso 0.63(2) 1 calc R . P A 1
H54C H 1.120457 0.309608 0.929429 0.043 Uiso 0.37(2) 1 calc R . P A 2
H54D H 1.083269 0.328762 0.858426 0.043 Uiso 0.37(2) 1 calc R . P A 2
Li3 Li 0.8563(8) 0.30045(14) 0.9204(7) 0.027(2) Uani 1 1 d . . . . .
O3B O 0.3605(5) 0.45630(7) 0.4827(3) 0.0486(13) Uani 1 1 d . . . . .
O4B O 0.3749(4) 0.46641(7) 0.2565(3) 0.0348(10) Uani 1 1 d . . . . .
O5B O 0.5251(4) 0.43117(7) 0.3420(3) 0.0346(10) Uani 1 1 d . . . . .
O6B O 0.2477(4) 0.42644(7) 0.3354(4) 0.0469(12) Uani 1 1 d D U . . .
C39B C 0.3140(9) 0.44443(13) 0.5620(5) 0.067(3) Uani 1 1 d . . . . .
H39C H 0.352275 0.430485 0.567129 0.080 Uiso 1 1 calc R . . . .
H39D H 0.228588 0.442324 0.551303 0.080 Uiso 1 1 calc R . . . .
C40B C 0.3383(6) 0.45668(12) 0.6510(5) 0.0458(17) Uani 1 1 d . . . . .
H40C H 0.416166 0.453166 0.680899 0.055 Uiso 1 1 calc R . . . .
H40D H 0.277628 0.454269 0.699299 0.055 Uiso 1 1 calc R . . . .
C41B C 0.3350(7) 0.47887(12) 0.6143(5) 0.0499(18) Uani 1 1 d . . . . .
H41C H 0.380573 0.488389 0.658333 0.060 Uiso 1 1 calc R . . . .
H41D H 0.253466 0.484103 0.606594 0.060 Uiso 1 1 calc R . . . .
C42B C 0.3910(6) 0.47683(10) 0.5167(5) 0.0385(15) Uani 1 1 d . . . . .
H42C H 0.360358 0.487684 0.470828 0.046 Uiso 1 1 calc R . . . .
H42D H 0.477181 0.478363 0.524209 0.046 Uiso 1 1 calc R . . . .
C43B C 0.4657(6) 0.48152(10) 0.2447(5) 0.0369(15) Uani 1 1 d . . . . .
H43C H 0.540726 0.476294 0.273958 0.044 Uiso 1 1 calc R . . . .
H43D H 0.445738 0.494928 0.276625 0.044 Uiso 1 1 calc R . . . .
C44B C 0.4754(7) 0.48468(11) 0.1378(5) 0.052(2) Uani 1 1 d . . . . .
H44C H 0.527196 0.474014 0.109414 0.063 Uiso 1 1 calc R . . . .
H44D H 0.505177 0.498895 0.122996 0.063 Uiso 1 1 calc R . . . .
C45B C 0.3502(8) 0.48199(12) 0.1011(5) 0.056(2) Uani 1 1 d . . . . .
H45C H 0.346162 0.477358 0.032302 0.067 Uiso 1 1 calc R . . . .
H45D H 0.305541 0.495230 0.107060 0.067 Uiso 1 1 calc R . . . .
C46B C 0.3046(6) 0.46522(12) 0.1671(5) 0.0472(18) Uani 1 1 d . . . . .
H46C H 0.221056 0.467749 0.179776 0.057 Uiso 1 1 calc R . . . .
H46D H 0.312088 0.451171 0.137014 0.057 Uiso 1 1 calc R . . . .
C47B C 0.5715(6) 0.41588(12) 0.4110(5) 0.0480(18) Uani 1 1 d . . . . .
H47C H 0.515166 0.404204 0.418374 0.058 Uiso 1 1 calc R . . . .
H47D H 0.586884 0.422480 0.475479 0.058 Uiso 1 1 calc R . . . .
C48B C 0.6841(9) 0.40784(16) 0.3705(6) 0.078(3) Uani 1 1 d . . . . .
H48C H 0.750910 0.410481 0.416999 0.093 Uiso 1 1 calc R . . . .
H48D H 0.678788 0.392542 0.357860 0.093 Uiso 1 1 calc R . . . .
C49B C 0.6996(7) 0.41947(13) 0.2787(6) 0.056(2) Uani 1 1 d . . . . .
H49C H 0.728919 0.410069 0.227696 0.067 Uiso 1 1 calc R . . . .
H49D H 0.755212 0.431286 0.288840 0.067 Uiso 1 1 calc R . . . .
C50B C 0.5793(6) 0.42734(11) 0.2516(5) 0.0382(15) Uani 1 1 d . . . . .
H50C H 0.583437 0.440445 0.213023 0.046 Uiso 1 1 calc R . . . .
H50D H 0.534749 0.416694 0.212826 0.046 Uiso 1 1 calc R . . . .
C51B C 0.1301(8) 0.4329(2) 0.3535(15) 0.052(4) Uani 0.489(17) 1 d D U P B 1
H51E H 0.111894 0.446434 0.320302 0.062 Uiso 0.489(17) 1 calc R . P B 1
H51F H 0.120023 0.434775 0.424213 0.062 Uiso 0.489(17) 1 calc R . P B 1
C52B C 0.0503(8) 0.41551(14) 0.3132(7) 0.071(2) Uani 1 1 d D U . . .
H52E H -0.016827 0.413215 0.355342 0.085 Uiso 0.489(17) 1 calc R . P B 1
H52F H 0.020255 0.418869 0.246451 0.085 Uiso 0.489(17) 1 calc R . P B 1
H52G H 0.017143 0.417885 0.377723 0.085 Uiso 0.511(17) 1 calc R . P B 2
H52H H -0.014068 0.414398 0.263049 0.085 Uiso 0.511(17) 1 calc R . P B 2
C53B C 0.1269(7) 0.39714(14) 0.3133(8) 0.071(2) Uani 1 1 d D U . . .
H53E H 0.104081 0.387617 0.258804 0.085 Uiso 0.489(17) 1 calc R . P B 1
H53F H 0.121910 0.389296 0.375199 0.085 Uiso 0.489(17) 1 calc R . P B 1
H53G H 0.135068 0.391836 0.246201 0.085 Uiso 0.511(17) 1 calc R . P B 2
H53H H 0.094689 0.385749 0.353409 0.085 Uiso 0.511(17) 1 calc R . P B 2
C54B C 0.2506(10) 0.40543(18) 0.3017(16) 0.049(4) Uani 0.489(17) 1 d D U P B 1
H54E H 0.308141 0.397037 0.341016 0.059 Uiso 0.489(17) 1 calc R . P B 1
H54F H 0.271997 0.404923 0.232627 0.059 Uiso 0.489(17) 1 calc R . P B 1
Li3B Li 0.3768(10) 0.44534(17) 0.3539(8) 0.040(3) Uani 1 1 d . . . . .
C52A C 1.1122(14) 0.3014(4) 0.7002(12) 0.046(4) Uani 0.37(2) 1 d D U P A 2
H52C H 1.151966 0.291239 0.658233 0.056 Uiso 0.37(2) 1 calc R . P A 2
H52D H 1.092918 0.314270 0.662184 0.056 Uiso 0.37(2) 1 calc R . P A 2
C53A C 1.1866(13) 0.3065(5) 0.7911(11) 0.040(4) Uani 0.37(2) 1 d D U P A 2
H53C H 1.242801 0.317975 0.778966 0.048 Uiso 0.37(2) 1 calc R . P A 2
H53D H 1.230186 0.293986 0.815376 0.048 Uiso 0.37(2) 1 calc R . P A 2
C51C C 0.1368(8) 0.4322(2) 0.2887(12) 0.053(4) Uani 0.511(17) 1 d D U P B 2
H51G H 0.144285 0.433110 0.217309 0.064 Uiso 0.511(17) 1 calc R . P B 2
H51H H 0.110886 0.446057 0.312722 0.064 Uiso 0.511(17) 1 calc R . P B 2
C54C C 0.2443(12) 0.40445(15) 0.3561(13) 0.052(4) Uani 0.511(17) 1 d D U P B 2
H54G H 0.250023 0.401905 0.427129 0.063 Uiso 0.511(17) 1 calc R . P B 2
H54H H 0.309372 0.397025 0.325209 0.063 Uiso 0.511(17) 1 calc R . P B 2

loop_
_atom_site_aniso_label
_atom_site_aniso_U_11
_atom_site_aniso_U_22
_atom_site_aniso_U_33
_atom_site_aniso_U_23
_atom_site_aniso_U_13
_atom_site_aniso_U_12
Tm1 0.01641(11) 0.01215(11) 0.01329(11) -0.00084(8) 0.00159(8) -0.00097(8)
Fe1 0.0178(3) 0.0173(4) 0.0186(4) -0.0022(3) 0.0046(3) -0.0025(3)
Fe2 0.0191(4) 0.0131(3) 0.0168(3) 0.0012(3) 0.0026(3) 0.0004(3)
Fe3 0.0177(4) 0.0191(4) 0.0170(4) -0.0033(3) -0.0002(3) 0.0019(3)
O1 0.032(2) 0.0179(19) 0.026(2) -0.0042(15) 0.0046(16) -0.0057(16)
O2 0.025(2) 0.027(2) 0.0237(19) -0.0093(16) 0.0014(15) 0.0036(16)
C1 0.027(3) 0.018(3) 0.016(2) -0.009(2) 0.010(2) -0.001(2)
C2 0.027(3) 0.022(3) 0.028(3) 0.001(2) 0.004(2) 0.001(2)
C3 0.037(3) 0.015(3) 0.039(3) -0.005(2) 0.018(3) -0.011(2)
C4 0.017(3) 0.028(3) 0.038(3) -0.015(3) 0.005(2) -0.008(2)
C5 0.029(3) 0.014(3) 0.017(2) -0.004(2) 0.001(2) 0.000(2)
C6 0.025(3) 0.014(3) 0.021(3) -0.009(2) 0.003(2) -0.003(2)
C7 0.024(3) 0.025(3) 0.019(3) -0.004(2) 0.003(2) -0.003(2)
C8 0.031(3) 0.021(3) 0.023(3) -0.006(2) 0.011(2) -0.006(2)
C9 0.015(2) 0.027(3) 0.026(3) -0.009(2) 0.004(2) -0.001(2)
C10 0.025(3) 0.013(3) 0.028(3) -0.001(2) 0.004(2) 0.002(2)
C11 0.032(3) 0.017(3) 0.017(3) -0.005(2) -0.002(2) -0.004(2)
C12 0.025(3) 0.024(3) 0.025(3) 0.001(2) -0.004(2) -0.007(2)
C13 0.035(3) 0.024(3) 0.021(3) 0.003(2) -0.008(2) -0.002(2)
C14 0.036(3) 0.016(3) 0.016(2) 0.003(2) 0.007(2) -0.001(2)
C15 0.030(3) 0.016(3) 0.018(3) -0.002(2) 0.004(2) 0.004(2)
C16 0.035(3) 0.018(3) 0.017(3) -0.003(2) 0.006(2) 0.001(2)
C17 0.031(3) 0.021(3) 0.030(3) 0.002(2) 0.008(2) 0.002(2)
C18 0.036(3) 0.016(3) 0.031(3) 0.005(2) 0.007(2) 0.005(2)
C19 0.033(3) 0.014(3) 0.026(3) -0.001(2) 0.007(2) -0.007(2)
C20 0.029(3) 0.019(3) 0.023(3) -0.004(2) 0.001(2) -0.003(2)
C21 0.024(3) 0.018(3) 0.017(2) -0.003(2) 0.002(2) 0.001(2)
C22 0.026(3) 0.021(3) 0.020(3) 0.000(2) 0.009(2) 0.002(2)
C23 0.020(3) 0.029(3) 0.027(3) -0.010(2) 0.003(2) 0.005(2)
C24 0.030(3) 0.021(3) 0.023(3) -0.005(2) -0.001(2) 0.006(2)
C25 0.024(3) 0.021(3) 0.025(3) -0.004(2) 0.002(2) 0.002(2)
C26 0.030(3) 0.016(3) 0.021(3) -0.011(2) 0.003(2) 0.004(2)
C27 0.027(3) 0.028(3) 0.028(3) -0.013(2) -0.003(2) -0.002(2)
C28 0.021(3) 0.050(4) 0.030(3) -0.020(3) -0.007(2) 0.007(3)
C29 0.042(3) 0.047(4) 0.012(3) -0.004(2) -0.006(2) 0.024(3)
C30 0.030(3) 0.034(3) 0.019(3) -0.003(2) 0.005(2) 0.005(2)
C31 0.039(3) 0.025(3) 0.022(3) -0.007(2) -0.004(2) -0.001(2)
C32 0.025(3) 0.030(3) 0.024(3) -0.006(2) 0.001(2) -0.004(2)
C33 0.027(3) 0.023(3) 0.040(3) 0.003(3) 0.004(2) -0.001(2)
C34 0.027(3) 0.021(3) 0.039(3) -0.006(2) 0.002(2) 0.000(2)
C35 0.042(4) 0.041(4) 0.027(3) -0.007(3) -0.007(3) -0.003(3)
C36 0.074(5) 0.046(4) 0.036(4) 0.008(3) -0.004(4) -0.004(4)
C37 0.090(6) 0.042(4) 0.036(4) -0.010(3) 0.031(4) -0.012(4)
C38 0.035(3) 0.049(4) 0.046(4) -0.017(3) 0.016(3) 0.002(3)
Li1 0.024(4) 0.010(4) 0.024(4) -0.001(3) 0.005(3) 0.003(3)
Li2 0.024(4) 0.021(5) 0.017(4) -0.005(3) 0.002(3) -0.003(4)
Tm1B 0.01542(11) 0.01224(11) 0.01415(11) -0.00016(8) 0.00058(8) -0.00070(8)
Fe1B 0.0170(3) 0.0162(4) 0.0225(4) 0.0015(3) -0.0030(3) -0.0002(3)
Fe2B 0.0208(4) 0.0136(4) 0.0163(3) 0.0011(3) 0.0021(3) -0.0020(3)
Fe3B 0.0159(3) 0.0161(4) 0.0154(3) 0.0007(3) 0.0026(3) -0.0002(3)
O1B 0.028(2) 0.0213(19) 0.0231(19) -0.0056(15) 0.0022(15) -0.0004(15)
O2B 0.035(2) 0.033(2) 0.0203(19) -0.0064(17) 0.0011(16) -0.0047(18)
C1B 0.018(2) 0.019(3) 0.020(3) -0.003(2) 0.001(2) -0.003(2)
C2B 0.018(2) 0.016(3) 0.027(3) -0.001(2) 0.003(2) -0.002(2)
C3B 0.021(3) 0.015(3) 0.034(3) 0.000(2) -0.002(2) 0.001(2)
C4B 0.016(3) 0.029(3) 0.038(3) -0.003(3) 0.000(2) 0.001(2)
C5B 0.021(3) 0.025(3) 0.023(3) 0.001(2) 0.005(2) 0.001(2)
C6B 0.029(3) 0.020(3) 0.023(3) -0.006(2) -0.003(2) 0.002(2)
C7B 0.030(3) 0.030(3) 0.021(3) -0.006(2) -0.003(2) 0.001(2)
C8B 0.042(3) 0.028(3) 0.024(3) 0.002(2) -0.013(3) 0.003(3)
C9B 0.024(3) 0.031(3) 0.035(3) -0.002(3) -0.016(2) -0.001(2)
C10B 0.032(3) 0.012(3) 0.031(3) -0.002(2) -0.011(2) -0.003(2)
C11B 0.029(3) 0.013(2) 0.016(2) -0.003(2) -0.001(2) -0.002(2)
C12B 0.041(3) 0.020(3) 0.016(3) -0.002(2) 0.008(2) 0.001(2)
C13B 0.052(4) 0.019(3) 0.019(3) -0.001(2) 0.012(3) -0.006(3)
C14B 0.045(4) 0.024(3) 0.021(3) 0.008(2) -0.008(2) -0.008(3)
C15B 0.030(3) 0.011(2) 0.023(3) 0.001(2) -0.005(2) -0.002(2)
C16B 0.022(3) 0.020(3) 0.018(2) -0.006(2) -0.002(2) -0.005(2)
C17B 0.023(3) 0.022(3) 0.021(3) 0.000(2) -0.004(2) -0.003(2)
C18B 0.030(3) 0.021(3) 0.023(3) 0.002(2) -0.002(2) -0.012(2)
C19B 0.037(3) 0.009(2) 0.030(3) 0.001(2) -0.003(2) -0.003(2)
C20B 0.029(3) 0.008(2) 0.031(3) -0.003(2) 0.007(2) 0.000(2)
C21B 0.022(3) 0.015(2) 0.016(2) -0.0015(19) 0.0031(19) -0.002(2)
C22B 0.020(3) 0.019(3) 0.016(2) -0.002(2) -0.0023(19) -0.002(2)
C23B 0.018(2) 0.019(3) 0.023(3) 0.002(2) -0.001(2) -0.002(2)
C24B 0.025(3) 0.013(3) 0.025(3) 0.002(2) 0.005(2) -0.004(2)
C25B 0.018(2) 0.014(2) 0.024(3) 0.002(2) 0.001(2) -0.0021(19)
C26B 0.023(3) 0.021(3) 0.020(3) -0.008(2) 0.003(2) -0.003(2)
C27B 0.030(3) 0.010(2) 0.026(3) 0.000(2) 0.005(2) -0.001(2)
C28B 0.021(3) 0.024(3) 0.030(3) -0.008(2) 0.004(2) 0.008(2)
C29B 0.026(3) 0.032(3) 0.018(3) -0.007(2) 0.009(2) -0.003(2)
C30B 0.024(3) 0.025(3) 0.017(2) -0.005(2) -0.001(2) 0.000(2)
C31B 0.035(3) 0.020(3) 0.031(3) -0.003(2) 0.000(2) -0.003(2)
C32B 0.043(4) 0.027(3) 0.041(4) -0.007(3) -0.010(3) 0.010(3)
C33B 0.027(3) 0.041(4) 0.059(4) -0.025(3) 0.003(3) 0.007(3)
C34B 0.044(4) 0.033(3) 0.037(3) -0.011(3) 0.018(3) -0.006(3)
C35B 0.049(4) 0.043(4) 0.028(3) -0.005(3) 0.001(3) 0.012(3)
C36B 0.043(4) 0.051(4) 0.036(4) 0.007(3) 0.007(3) -0.005(3)
C37B 0.055(4) 0.038(4) 0.038(4) 0.001(3) -0.006(3) 0.004(3)
C38B 0.036(3) 0.052(4) 0.030(3) -0.016(3) -0.009(3) -0.003(3)
Li1B 0.028(4) 0.009(4) 0.018(4) -0.001(3) 0.004(3) 0.004(3)
Li2B 0.021(4) 0.021(5) 0.022(4) -0.009(4) -0.001(3) 0.003(3)
O3 0.028(2) 0.027(2) 0.039(2) 0.0022(18) 0.0042(17) 0.0054(17)
O4 0.026(2) 0.035(2) 0.037(2) 0.0064(19) -0.0033(17) -0.0037(18)
O5 0.027(2) 0.0198(19) 0.027(2) 0.0007(15) -0.0011(15) 0.0005(15)
O6 0.029(2) 0.036(2) 0.031(2) -0.0123(18) 0.0018(17) -0.0083(18)
C39 0.028(3) 0.033(3) 0.046(4) 0.004(3) 0.010(3) 0.009(3)
C40 0.028(3) 0.032(3) 0.046(4) 0.003(3) 0.000(3) 0.001(3)
C41 0.034(3) 0.028(3) 0.033(3) -0.002(3) 0.002(3) -0.006(3)
C42 0.027(3) 0.034(3) 0.028(3) -0.004(2) 0.008(2) 0.002(2)
C43 0.032(3) 0.029(3) 0.043(4) 0.004(3) -0.002(3) -0.008(3)
C44 0.031(3) 0.042(4) 0.038(3) -0.003(3) -0.006(3) -0.005(3)
C45 0.045(4) 0.057(5) 0.041(4) 0.017(3) -0.012(3) -0.015(3)
C46 0.039(3) 0.036(3) 0.026(3) 0.004(3) 0.000(3) -0.010(3)
C47 0.027(3) 0.031(3) 0.026(3) 0.002(2) -0.005(2) 0.006(2)
C48 0.048(4) 0.029(3) 0.041(4) -0.004(3) -0.007(3) 0.007(3)
C49 0.083(5) 0.025(3) 0.035(4) 0.004(3) 0.008(3) 0.014(3)
C50 0.028(3) 0.027(3) 0.034(3) 0.007(2) -0.003(2) -0.003(2)
C51 0.042(4) 0.037(4) 0.036(3) -0.016(3) -0.002(3) 0.001(3)
C52 0.033(5) 0.061(7) 0.039(6) -0.013(5) -0.001(4) 0.016(5)
C53 0.024(5) 0.062(8) 0.042(6) 0.006(5) 0.002(5) -0.004(5)
C54 0.026(3) 0.045(4) 0.036(3) -0.005(3) 0.000(2) -0.008(3)
Li3 0.027(5) 0.016(4) 0.039(5) -0.003(4) 0.002(4) 0.000(4)
O3B 0.078(4) 0.030(2) 0.040(3) -0.004(2) 0.022(2) -0.018(2)
O4B 0.033(2) 0.040(3) 0.031(2) 0.0057(19) -0.0021(18) -0.0002(19)
O5B 0.044(3) 0.033(2) 0.027(2) 0.0017(18) -0.0028(18) 0.0055(19)
O6B 0.038(2) 0.029(2) 0.074(3) 0.004(2) 0.012(2) 0.004(2)
C39B 0.110(7) 0.051(5) 0.041(4) 0.006(4) 0.024(4) -0.029(5)
C40B 0.042(4) 0.054(5) 0.042(4) 0.011(3) 0.005(3) 0.013(3)
C41B 0.062(5) 0.048(4) 0.040(4) -0.005(3) -0.003(3) 0.005(4)
C42B 0.033(3) 0.031(3) 0.051(4) 0.002(3) -0.003(3) -0.005(3)
C43B 0.037(3) 0.022(3) 0.052(4) 0.003(3) 0.004(3) 0.006(3)
C44B 0.075(5) 0.025(3) 0.060(5) 0.004(3) 0.042(4) 0.015(3)
C45B 0.093(6) 0.050(5) 0.025(3) 0.001(3) 0.009(4) 0.045(4)
C46B 0.038(4) 0.059(5) 0.044(4) -0.011(3) -0.009(3) 0.010(3)
C47B 0.053(4) 0.046(4) 0.044(4) 0.017(3) -0.018(3) -0.016(3)
C48B 0.113(8) 0.073(6) 0.045(5) -0.004(4) -0.019(5) 0.051(6)
C49B 0.045(4) 0.057(5) 0.066(5) -0.006(4) 0.000(4) 0.007(4)
C50B 0.048(4) 0.034(4) 0.032(3) -0.001(3) 0.000(3) 0.008(3)
C51B 0.028(6) 0.045(7) 0.084(9) -0.003(7) 0.025(7) 0.005(5)
C52B 0.056(5) 0.073(6) 0.083(6) -0.013(5) 0.016(4) 0.001(4)
C53B 0.064(5) 0.052(5) 0.098(6) -0.008(5) 0.024(5) -0.002(4)
C54B 0.043(7) 0.042(7) 0.063(9) -0.017(7) 0.010(7) 0.005(6)
Li3B 0.054(7) 0.030(6) 0.037(6) 0.008(5) 0.011(5) 0.005(5)
C52A 0.038(8) 0.064(10) 0.038(8) -0.012(7) 0.004(7) 0.014(8)
C53A 0.030(8) 0.057(10) 0.034(8) 0.001(7) 0.007(7) 0.002(7)
C51C 0.048(7) 0.052(7) 0.062(8) -0.005(7) 0.023(7) 0.006(6)
C54C 0.066(8) 0.033(6) 0.058(9) -0.018(7) 0.007(7) 0.002(6)

loop_
_atom_type_symbol
_atom_type_description
_atom_type_scat_dispersion_real
_atom_type_scat_dispersion_imag
_atom_type_scat_source
C C 0.0033 0.0016 'International Tables Vol C Tables 4.2.6.8 and 6.1.1.4'
H H 0.0000 0.0000 'International Tables Vol C Tables 4.2.6.8 and 6.1.1.4'
Fe Fe 0.3463 0.8444 'International Tables Vol C Tables 4.2.6.8 and 6.1.1.4'
Li Li -0.0003 0.0001 'International Tables Vol C Tables 4.2.6.8 and 6.1.1.4'
O O 0.0106 0.0060 'International Tables Vol C Tables 4.2.6.8 and 6.1.1.4'
Tm Tm -0.3139 5.2483 'International Tables Vol C Tables 4.2.6.8 and 6.1.1.4'

loop_
_geom_angle_atom_site_label_1
_geom_angle_atom_site_label_2
_geom_angle_atom_site_label_3
_geom_angle
_geom_angle_site_symmetry_1
_geom_angle_site_symmetry_3
_geom_angle_publ_flag
Fe2 Tm1 Fe1 119.46(2) . . ?
Fe2 Tm1 Fe3 121.97(2) . . ?
Fe3 Tm1 Fe1 118.51(2) . . ?
C1 Tm1 Fe1 39.98(11) . . ?
C1 Tm1 Fe2 116.98(12) . . ?
C1 Tm1 Fe3 105.14(13) . . ?
C1 Tm1 C6 79.81(15) . . ?
C1 Tm1 C11 82.20(16) . . ?
C1 Tm1 C21 82.38(17) . . ?
C1 Tm1 Li1 50.0(2) . . ?
C1 Tm1 Li2 129.3(2) . . ?
C6 Tm1 Fe1 39.88(11) . . ?
C6 Tm1 Fe2 109.71(12) . . ?
C6 Tm1 Fe3 115.72(12) . . ?
C6 Tm1 Li1 129.1(2) . . ?
C6 Tm1 Li2 50.4(2) . . ?
C11 Tm1 Fe1 106.14(12) . . ?
C11 Tm1 Fe2 40.93(12) . . ?
C11 Tm1 Fe3 117.62(13) . . ?
C11 Tm1 C6 126.43(18) . . ?
C11 Tm1 C21 81.97(17) . . ?
C11 Tm1 Li1 48.9(2) . . ?
C11 Tm1 Li2 132.1(2) . . ?
C16 Tm1 Fe1 116.08(13) . . ?
C16 Tm1 Fe2 41.05(11) . . ?
C16 Tm1 Fe3 111.11(13) . . ?
C16 Tm1 C1 143.74(18) . . ?
C16 Tm1 C6 83.80(17) . . ?
C16 Tm1 C11 81.96(16) . . ?
C16 Tm1 C21 127.04(17) . . ?
C16 Tm1 C26 84.91(17) . . ?
C16 Tm1 Li1 130.1(2) . . ?
C16 Tm1 Li2 50.9(2) . . ?
C21 Tm1 Fe1 116.84(12) . . ?
C21 Tm1 Fe2 106.92(12) . . ?
C21 Tm1 Fe3 40.43(11) . . ?
C21 Tm1 C6 143.33(17) . . ?
C21 Tm1 Li1 49.2(2) . . ?
C21 Tm1 Li2 130.5(2) . . ?
C26 Tm1 Fe1 108.12(13) . . ?
C26 Tm1 Fe2 118.60(13) . . ?
C26 Tm1 Fe3 40.61(11) . . ?
C26 Tm1 C1 124.41(17) . . ?
C26 Tm1 C6 83.08(17) . . ?
C26 Tm1 C11 145.68(18) . . ?
C26 Tm1 C21 80.99(16) . . ?
C26 Tm1 Li1 129.1(2) . . ?
C26 Tm1 Li2 50.3(2) . . ?
Li1 Tm1 Fe1 89.38(18) . . ?
Li1 Tm1 Fe2 89.35(18) . . ?
Li1 Tm1 Fe3 88.82(18) . . ?
Li1 Tm1 Li2 178.9(3) . . ?
Li2 Tm1 Fe1 90.00(18) . . ?
Li2 Tm1 Fe2 91.73(19) . . ?
Li2 Tm1 Fe3 90.69(19) . . ?
C1 Fe1 Tm1 50.62(14) . . ?
C2 Fe1 Tm1 77.68(16) . . ?
C2 Fe1 C1 40.5(2) . . ?
C2 Fe1 C3 40.9(2) . . ?
C2 Fe1 C4 68.1(2) . . ?
C2 Fe1 C5 67.2(2) . . ?
C2 Fe1 C6 117.9(2) . . ?
C2 Fe1 C7 106.7(2) . . ?
C2 Fe1 C8 124.9(2) . . ?
C2 Fe1 C9 162.6(2) . . ?
C2 Fe1 C10 154.3(2) . . ?
C3 Fe1 Tm1 116.83(16) . . ?
C3 Fe1 C1 69.3(2) . . ?
C3 Fe1 C4 40.1(2) . . ?
C3 Fe1 C6 155.4(2) . . ?
C3 Fe1 C7 122.7(2) . . ?
C3 Fe1 C8 109.7(2) . . ?
C3 Fe1 C9 126.7(2) . . ?
C3 Fe1 C10 163.3(2) . . ?
C4 Fe1 Tm1 116.91(15) . . ?
C4 Fe1 C1 69.7(2) . . ?
C4 Fe1 C6 159.9(2) . . ?
C5 Fe1 Tm1 77.73(15) . . ?
C5 Fe1 C1 41.0(2) . . ?
C5 Fe1 C3 67.6(2) . . ?
C5 Fe1 C4 40.8(2) . . ?
C5 Fe1 C6 121.3(2) . . ?
C5 Fe1 C7 157.8(2) . . ?
C5 Fe1 C8 159.8(2) . . ?
C5 Fe1 C9 123.7(2) . . ?
C5 Fe1 C10 108.4(2) . . ?
C6 Fe1 Tm1 51.29(14) . . ?
C6 Fe1 C1 101.8(2) . . ?
C7 Fe1 Tm1 80.13(15) . . ?
C7 Fe1 C1 120.4(2) . . ?
C7 Fe1 C4 159.0(2) . . ?
C7 Fe1 C6 40.9(2) . . ?
C7 Fe1 C8 41.0(2) . . ?
C7 Fe1 C9 68.3(2) . . ?
C7 Fe1 C10 67.3(2) . . ?
C8 Fe1 Tm1 118.95(16) . . ?
C8 Fe1 C1 158.7(2) . . ?
C8 Fe1 C4 124.1(2) . . ?
C8 Fe1 C6 69.9(2) . . ?
C8 Fe1 C9 40.5(2) . . ?
C8 Fe1 C10 68.0(2) . . ?
C9 Fe1 Tm1 116.48(15) . . ?
C9 Fe1 C1 156.6(2) . . ?
C9 Fe1 C4 110.3(2) . . ?
C9 Fe1 C6 70.0(2) . . ?
C10 Fe1 Tm1 76.66(15) . . ?
C10 Fe1 C1 119.2(2) . . ?
C10 Fe1 C4 126.3(2) . . ?
C10 Fe1 C6 40.9(2) . . ?
C10 Fe1 C9 40.8(2) . . ?
C11 Fe2 Tm1 52.30(14) . . ?
C11 Fe2 C16 104.1(2) . . ?
C12 Fe2 Tm1 79.50(15) . . ?
C12 Fe2 C11 41.4(2) . . ?
C12 Fe2 C13 40.7(2) . . ?
C12 Fe2 C14 68.3(2) . . ?
C12 Fe2 C15 67.6(2) . . ?
C12 Fe2 C16 120.2(2) . . ?
C12 Fe2 C19 159.7(2) . . ?
C12 Fe2 C20 157.3(2) . . ?
C13 Fe2 Tm1 118.82(16) . . ?
C13 Fe2 C11 70.1(2) . . ?
C13 Fe2 C16 156.3(2) . . ?
C14 Fe2 Tm1 119.11(15) . . ?
C14 Fe2 C11 70.2(2) . . ?
C14 Fe2 C13 40.6(2) . . ?
C14 Fe2 C16 160.8(2) . . ?
C14 Fe2 C20 125.4(2) . . ?
C15 Fe2 Tm1 79.58(15) . . ?
C15 Fe2 C11 41.0(2) . . ?
C15 Fe2 C13 68.2(2) . . ?
C15 Fe2 C14 41.0(2) . . ?
C15 Fe2 C16 123.2(2) . . ?
C15 Fe2 C20 109.5(2) . . ?
C16 Fe2 Tm1 51.85(15) . . ?
C17 Fe2 Tm1 80.07(16) . . ?
C17 Fe2 C11 121.9(2) . . ?
C17 Fe2 C12 107.1(2) . . ?
C17 Fe2 C13 121.6(2) . . ?
C17 Fe2 C14 157.5(2) . . ?
C17 Fe2 C15 159.6(2) . . ?
C17 Fe2 C16 40.9(2) . . ?
C17 Fe2 C18 41.0(2) . . ?
C17 Fe2 C19 68.3(2) . . ?
C17 Fe2 C20 67.3(2) . . ?
C18 Fe2 Tm1 119.30(16) . . ?
C18 Fe2 C11 158.9(2) . . ?
C18 Fe2 C12 122.9(2) . . ?
C18 Fe2 C13 106.6(2) . . ?
C18 Fe2 C14 121.6(2) . . ?
C18 Fe2 C15 158.5(2) . . ?
C18 Fe2 C16 70.2(2) . . ?
C18 Fe2 C19 40.7(2) . . ?
C18 Fe2 C20 68.3(2) . . ?
C19 Fe2 Tm1 117.77(16) . . ?
C19 Fe2 C11 158.1(2) . . ?
C19 Fe2 C13 123.4(2) . . ?
C19 Fe2 C14 107.9(2) . . ?
C19 Fe2 C15 123.5(2) . . ?
C19 Fe2 C16 70.2(2) . . ?
C19 Fe2 C20 41.0(2) . . ?
C20 Fe2 Tm1 77.85(15) . . ?
C20 Fe2 C11 121.3(2) . . ?
C20 Fe2 C13 161.2(2) . . ?
C20 Fe2 C16 41.0(2) . . ?
C21 Fe3 Tm1 51.95(14) . . ?
C21 Fe3 C26 103.4(2) . . ?
C22 Fe3 Tm1 78.45(15) . . ?
C22 Fe3 C21 41.4(2) . . ?
C22 Fe3 C24 68.3(2) . . ?
C22 Fe3 C25 67.5(2) . . ?
C22 Fe3 C26 117.9(2) . . ?
C22 Fe3 C27 105.9(2) . . ?
C22 Fe3 C28 123.0(2) . . ?
C22 Fe3 C29 160.7(2) . . ?
C22 Fe3 C30 155.0(2) . . ?
C23 Fe3 Tm1 118.62(16) . . ?
C23 Fe3 C21 70.7(2) . . ?
C23 Fe3 C22 41.5(2) . . ?
C23 Fe3 C24 40.2(2) . . ?
C23 Fe3 C25 68.1(2) . . ?
C23 Fe3 C26 154.2(2) . . ?
C23 Fe3 C27 120.0(2) . . ?
C23 Fe3 C28 106.2(2) . . ?
C23 Fe3 C29 124.2(2) . . ?
C23 Fe3 C30 163.0(2) . . ?
C24 Fe3 Tm1 119.16(15) . . ?
C24 Fe3 C21 70.1(2) . . ?
C24 Fe3 C26 162.8(2) . . ?
C25 Fe3 Tm1 80.06(15) . . ?
C25 Fe3 C21 40.9(2) . . ?
C25 Fe3 C24 40.8(2) . . ?
C25 Fe3 C26 124.4(2) . . ?
C25 Fe3 C30 110.6(2) . . ?
C26 Fe3 Tm1 51.52(15) . . ?
C27 Fe3 Tm1 80.57(16) . . ?
C27 Fe3 C21 121.9(2) . . ?
C27 Fe3 C24 156.0(2) . . ?
C27 Fe3 C25 160.4(2) . . ?
C27 Fe3 C26 40.9(2) . . ?
C27 Fe3 C30 67.1(2) . . ?
C28 Fe3 Tm1 119.30(17) . . ?
C28 Fe3 C21 159.2(2) . . ?
C28 Fe3 C24 121.5(2) . . ?
C28 Fe3 C25 158.4(2) . . ?
C28 Fe3 C26 70.1(2) . . ?
C28 Fe3 C27 40.7(2) . . ?
C28 Fe3 C30 68.4(2) . . ?
C29 Fe3 Tm1 117.16(16) . . ?
C29 Fe3 C21 157.5(2) . . ?
C29 Fe3 C24 109.3(2) . . ?
C29 Fe3 C25 124.1(3) . . ?
C29 Fe3 C26 70.4(2) . . ?
C29 Fe3 C27 68.1(3) . . ?
C29 Fe3 C28 40.6(3) . . ?
C29 Fe3 C30 41.4(2) . . ?
C30 Fe3 Tm1 76.77(16) . . ?
C30 Fe3 C21 120.3(2) . . ?
C30 Fe3 C24 127.8(2) . . ?
C30 Fe3 C26 41.0(2) . . ?
C31 O1 Li1 112.6(4) . . ?
C34 O1 C31 105.5(4) . . ?
C34 O1 Li1 120.4(4) . . ?
C35 O2 C38 105.0(5) . . ?
C35 O2 Li2 118.4(4) . . ?
C38 O2 Li2 119.0(4) . . ?
Fe1 C1 Tm1 89.39(17) . . ?
Fe1 C1 Li1 155.2(3) . . ?
C2 C1 Tm1 119.3(4) . . ?
C2 C1 Fe1 67.3(3) . . ?
C2 C1 C5 103.0(4) . . ?
C2 C1 Li1 133.1(4) . . ?
C5 C1 Tm1 118.7(4) . . ?
C5 C1 Fe1 67.4(3) . . ?
C5 C1 Li1 112.3(4) . . ?
Li1 C1 Tm1 68.6(3) . . ?
Fe1 C2 H2 125.0 . . ?
C1 C2 Fe1 72.2(3) . . ?
C1 C2 H2 124.4 . . ?
C3 C2 Fe1 70.0(3) . . ?
C3 C2 C1 111.2(5) . . ?
C3 C2 H2 124.4 . . ?
Fe1 C3 H3 126.0 . . ?
C2 C3 Fe1 69.1(3) . . ?
C2 C3 H3 126.0 . . ?
C4 C3 Fe1 70.4(3) . . ?
C4 C3 C2 107.9(5) . . ?
C4 C3 H3 126.0 . . ?
Fe1 C4 H4 126.4 . . ?
C3 C4 Fe1 69.5(3) . . ?
C3 C4 H4 126.6 . . ?
C3 C4 C5 106.7(5) . . ?
C5 C4 Fe1 69.1(3) . . ?
C5 C4 H4 126.6 . . ?
Fe1 C5 H5 125.5 . . ?
C1 C5 Fe1 71.5(3) . . ?
C1 C5 H5 124.5 . . ?
C4 C5 Fe1 70.2(3) . . ?
C4 C5 C1 111.1(5) . . ?
C4 C5 H5 124.5 . . ?
Fe1 C6 Tm1 88.84(17) . . ?
Fe1 C6 Li2 156.1(3) . . ?
C7 C6 Tm1 122.6(4) . . ?
C7 C6 Fe1 67.9(3) . . ?
C7 C6 C10 103.3(4) . . ?
C7 C6 Li2 117.2(4) . . ?
C10 C6 Tm1 115.6(3) . . ?
C10 C6 Fe1 68.0(3) . . ?
C10 C6 Li2 128.0(4) . . ?
Li2 C6 Tm1 68.6(3) . . ?
Fe1 C7 H7 126.3 . . ?
C6 C7 Fe1 71.2(3) . . ?
C6 C7 H7 124.6 . . ?
C8 C7 Fe1 69.6(3) . . ?
C8 C7 C6 110.9(5) . . ?
C8 C7 H7 124.6 . . ?
Fe1 C8 H8 126.0 . . ?
C7 C8 Fe1 69.4(3) . . ?
C7 C8 H8 126.3 . . ?
C9 C8 Fe1 69.9(3) . . ?
C9 C8 C7 107.5(5) . . ?
C9 C8 H8 126.3 . . ?
Fe1 C9 H9 126.0 . . ?
C8 C9 Fe1 69.6(3) . . ?
C8 C9 H9 126.5 . . ?
C8 C9 C10 107.0(5) . . ?
C10 C9 Fe1 69.5(3) . . ?
C10 C9 H9 126.5 . . ?
Fe1 C10 H10 126.5 . . ?
C6 C10 Fe1 71.1(3) . . ?
C6 C10 H10 124.3 . . ?
C9 C10 Fe1 69.7(3) . . ?
C9 C10 C6 111.4(5) . . ?
C9 C10 H10 124.3 . . ?
Fe2 C11 Tm1 86.76(17) . . ?
Fe2 C11 Li1 153.5(3) . . ?
C12 C11 Tm1 117.7(4) . . ?
C12 C11 Fe2 67.2(3) . . ?
C12 C11 Li1 133.4(4) . . ?
C15 C11 Tm1 118.5(3) . . ?
C15 C11 Fe2 67.6(3) . . ?
C15 C11 C12 102.5(4) . . ?
C15 C11 Li1 113.9(4) . . ?
Li1 C11 Tm1 69.1(3) . . ?
Fe2 C12 H12 125.7 . . ?
C11 C12 Fe2 71.5(3) . . ?
C11 C12 H12 124.3 . . ?
C13 C12 Fe2 70.2(3) . . ?
C13 C12 C11 111.4(5) . . ?
C13 C12 H12 124.3 . . ?
Fe2 C13 H13 126.6 . . ?
C12 C13 Fe2 69.1(3) . . ?
C12 C13 H13 126.3 . . ?
C14 C13 Fe2 69.6(3) . . ?
C14 C13 C12 107.4(5) . . ?
C14 C13 H13 126.3 . . ?
Fe2 C14 H14 125.9 . . ?
C13 C14 Fe2 69.8(3) . . ?
C13 C14 H14 126.4 . . ?
C13 C14 C15 107.2(5) . . ?
C15 C14 Fe2 69.4(3) . . ?
C15 C14 H14 126.4 . . ?
Fe2 C15 H15 126.4 . . ?
C11 C15 Fe2 71.4(3) . . ?
C11 C15 H15 124.3 . . ?
C14 C15 Fe2 69.6(3) . . ?
C14 C15 C11 111.4(5) . . ?
C14 C15 H15 124.3 . . ?
Fe2 C16 Tm1 87.11(18) . . ?
Fe2 C16 Li2 155.1(4) . . ?
C17 C16 Tm1 120.4(4) . . ?
C17 C16 Fe2 67.0(3) . . ?
C17 C16 C20 102.5(5) . . ?
C17 C16 Li2 118.2(4) . . ?
C20 C16 Tm1 116.0(4) . . ?
C20 C16 Fe2 67.6(3) . . ?
C20 C16 Li2 129.0(5) . . ?
Li2 C16 Tm1 69.1(3) . . ?
Fe2 C17 H17 125.8 . . ?
C16 C17 Fe2 72.1(3) . . ?
C16 C17 H17 124.0 . . ?
C18 C17 Fe2 69.7(3) . . ?
C18 C17 C16 112.0(5) . . ?
C18 C17 H17 124.0 . . ?
Fe2 C18 H18 125.9 . . ?
C17 C18 Fe2 69.3(3) . . ?
C17 C18 H18 126.4 . . ?
C19 C18 Fe2 69.9(3) . . ?
C19 C18 C17 107.1(5) . . ?
C19 C18 H18 126.4 . . ?
Fe2 C19 H19 126.0 . . ?
C18 C19 Fe2 69.4(3) . . ?
C18 C19 H19 126.4 . . ?
C18 C19 C20 107.1(5) . . ?
C20 C19 Fe2 69.7(3) . . ?
C20 C19 H19 126.4 . . ?
Fe2 C20 H20 126.6 . . ?
C16 C20 Fe2 71.4(3) . . ?
C16 C20 H20 124.4 . . ?
C19 C20 Fe2 69.3(3) . . ?
C19 C20 C16 111.3(5) . . ?
C19 C20 H20 124.4 . . ?
Fe3 C21 Tm1 87.62(17) . . ?
Fe3 C21 Li1 152.9(3) . . ?
C22 C21 Tm1 116.6(3) . . ?
C22 C21 Fe3 67.2(3) . . ?
C22 C21 Li1 134.8(4) . . ?
C25 C21 Tm1 120.7(3) . . ?
C25 C21 Fe3 67.9(3) . . ?
C25 C21 C22 102.6(4) . . ?
C25 C21 Li1 112.2(4) . . ?
Li1 C21 Tm1 68.8(3) . . ?
Fe3 C22 H22 126.4 . . ?
C21 C22 Fe3 71.4(3) . . ?
C21 C22 H22 124.6 . . ?
C23 C22 Fe3 69.1(3) . . ?
C23 C22 C21 110.7(5) . . ?
C23 C22 H22 124.6 . . ?
Fe3 C23 H23 125.1 . . ?
C22 C23 Fe3 69.4(3) . . ?
C22 C23 H23 126.2 . . ?
C24 C23 Fe3 70.9(3) . . ?
C24 C23 C22 107.6(5) . . ?
C24 C23 H23 126.2 . . ?
Fe3 C24 H24 127.1 . . ?
C23 C24 Fe3 68.9(3) . . ?
C23 C24 H24 126.4 . . ?
C23 C24 C25 107.3(5) . . ?
C25 C24 Fe3 69.3(3) . . ?
C25 C24 H24 126.4 . . ?
Fe3 C25 H25 126.4 . . ?
C21 C25 Fe3 71.2(3) . . ?
C21 C25 H25 124.1 . . ?
C24 C25 Fe3 70.0(3) . . ?
C24 C25 C21 111.8(5) . . ?
C24 C25 H25 124.1 . . ?
Fe3 C26 Tm1 87.87(17) . . ?
Fe3 C26 Li2 156.1(3) . . ?
C27 C26 Tm1 122.6(4) . . ?
C27 C26 Fe3 67.7(3) . . ?
C27 C26 C30 102.8(5) . . ?
C27 C26 Li2 118.4(4) . . ?
C30 C26 Tm1 114.9(4) . . ?
C30 C26 Fe3 67.8(3) . . ?
C30 C26 Li2 127.6(4) . . ?
Li2 C26 Tm1 69.3(3) . . ?
Fe3 C27 H27 126.6 . . ?
C26 C27 Fe3 71.5(3) . . ?
C26 C27 H27 124.1 . . ?
C28 C27 Fe3 69.4(3) . . ?
C28 C27 C26 111.8(5) . . ?
C28 C27 H27 124.1 . . ?
Fe3 C28 H28 125.9 . . ?
C27 C28 Fe3 69.8(3) . . ?
C27 C28 H28 126.3 . . ?
C29 C28 Fe3 69.5(3) . . ?
C29 C28 C27 107.5(5) . . ?
C29 C28 H28 126.3 . . ?
Fe3 C29 H29 125.4 . . ?
C28 C29 Fe3 69.9(3) . . ?
C28 C29 H29 126.5 . . ?
C28 C29 C30 107.1(5) . . ?
C30 C29 Fe3 69.8(3) . . ?
C30 C29 H29 126.5 . . ?
Fe3 C30 H30 127.0 . . ?
C26 C30 Fe3 71.3(3) . . ?
C26 C30 H30 124.6 . . ?
C29 C30 Fe3 68.8(3) . . ?
C29 C30 C26 110.9(5) . . ?
C29 C30 H30 124.6 . . ?
O1 C31 H31A 110.4 . . ?
O1 C31 H31B 110.4 . . ?
O1 C31 C32 106.4(4) . . ?
H31A C31 H31B 108.6 . . ?
C32 C31 H31A 110.4 . . ?
C32 C31 H31B 110.4 . . ?
C31 C32 H32A 110.7 . . ?
C31 C32 H32B 110.7 . . ?
C31 C32 C33 105.1(4) . . ?
H32A C32 H32B 108.8 . . ?
C33 C32 H32A 110.7 . . ?
C33 C32 H32B 110.7 . . ?
C32 C33 H33A 111.1 . . ?
C32 C33 H33B 111.1 . . ?
H33A C33 H33B 109.1 . . ?
C34 C33 C32 103.1(5) . . ?
C34 C33 H33A 111.1 . . ?
C34 C33 H33B 111.1 . . ?
O1 C34 C33 105.2(4) . . ?
O1 C34 H34A 110.7 . . ?
O1 C34 H34B 110.7 . . ?
C33 C34 H34A 110.7 . . ?
C33 C34 H34B 110.7 . . ?
H34A C34 H34B 108.8 . . ?
O2 C35 H35A 110.5 . . ?
O2 C35 H35B 110.5 . . ?
O2 C35 C36 106.1(5) . . ?
H35A C35 H35B 108.7 . . ?
C36 C35 H35A 110.5 . . ?
C36 C35 H35B 110.5 . . ?
C35 C36 H36A 110.8 . . ?
C35 C36 H36B 110.8 . . ?
C35 C36 C37 104.7(6) . . ?
H36A C36 H36B 108.9 . . ?
C37 C36 H36A 110.8 . . ?
C37 C36 H36B 110.8 . . ?
C36 C37 H37A 111.0 . . ?
C36 C37 H37B 111.0 . . ?
H37A C37 H37B 109.0 . . ?
C38 C37 C36 104.0(6) . . ?
C38 C37 H37A 111.0 . . ?
C38 C37 H37B 111.0 . . ?
O2 C38 C37 105.0(5) . . ?
O2 C38 H38A 110.7 . . ?
O2 C38 H38B 110.7 . . ?
C37 C38 H38A 110.7 . . ?
C37 C38 H38B 110.7 . . ?
H38A C38 H38B 108.8 . . ?
O1 Li1 Tm1 170.7(4) . . ?
O1 Li1 C1 109.5(4) . . ?
O1 Li1 C11 124.0(5) . . ?
O1 Li1 C21 120.4(4) . . ?
C1 Li1 Tm1 61.4(2) . . ?
C11 Li1 Tm1 62.0(2) . . ?
C11 Li1 C1 99.2(4) . . ?
C11 Li1 C21 100.1(4) . . ?
C21 Li1 Tm1 62.1(2) . . ?
C21 Li1 C1 99.3(4) . . ?
O2 Li2 Tm1 170.9(5) . . ?
O2 Li2 C6 114.7(4) . . ?
O2 Li2 C16 129.1(5) . . ?
O2 Li2 C26 114.1(4) . . ?
C6 Li2 Tm1 61.0(2) . . ?
C6 Li2 C16 97.4(4) . . ?
C16 Li2 Tm1 60.0(2) . . ?
C26 Li2 Tm1 60.4(2) . . ?
C26 Li2 C6 97.4(4) . . ?
C26 Li2 C16 98.5(4) . . ?
Fe1B Tm1B Fe2B 120.15(2) . . ?
Fe3B Tm1B Fe1B 121.62(2) . . ?
Fe3B Tm1B Fe2B 118.189(19) . . ?
C1B Tm1B Fe1B 40.49(11) . . ?
C1B Tm1B Fe2B 105.39(12) . . ?
C1B Tm1B Fe3B 119.57(12) . . ?
C1B Tm1B C6B 80.53(17) . . ?
C1B Tm1B C11B 83.84(16) . . ?
C1B Tm1B C16B 122.70(17) . . ?
C1B Tm1B C21B 83.27(16) . . ?
C1B Tm1B C26B 146.86(17) . . ?
C1B Tm1B Li1B 50.3(2) . . ?
C1B Tm1B Li2B 129.8(2) . . ?
C6B Tm1B Fe1B 40.10(12) . . ?
C6B Tm1B Fe2B 117.26(13) . . ?
C6B Tm1B Fe3B 110.39(13) . . ?
C6B Tm1B C11B 146.70(18) . . ?
C6B Tm1B C21B 125.07(17) . . ?
C6B Tm1B C26B 84.47(17) . . ?
C6B Tm1B Li1B 129.7(2) . . ?
C6B Tm1B Li2B 50.3(2) . . ?
C11B Tm1B Fe1B 119.70(12) . . ?
C11B Tm1B Fe2B 40.54(11) . . ?
C11B Tm1B Fe3B 102.90(12) . . ?
C11B Tm1B C21B 81.56(16) . . ?
C11B Tm1B Li1B 49.7(2) . . ?
C11B Tm1B Li2B 130.6(2) . . ?
C16B Tm1B Fe1B 107.39(12) . . ?
C16B Tm1B Fe2B 40.52(11) . . ?
C16B Tm1B Fe3B 117.64(12) . . ?
C16B Tm1B C6B 83.02(17) . . ?
C16B Tm1B C11B 81.02(16) . . ?
C16B Tm1B C21B 146.57(17) . . ?
C16B Tm1B C26B 84.14(17) . . ?
C16B Tm1B Li1B 129.0(2) . . ?
C16B Tm1B Li2B 51.4(2) . . ?
C21B Tm1B Fe1B 106.02(12) . . ?
C21B Tm1B Fe2B 117.61(11) . . ?
C21B Tm1B Fe3B 40.71(11) . . ?
C21B Tm1B Li1B 49.5(2) . . ?
C21B Tm1B Li2B 130.0(2) . . ?
C26B Tm1B Fe1B 117.83(12) . . ?
C26B Tm1B Fe2B 107.75(13) . . ?
C26B Tm1B Fe3B 40.90(12) . . ?
C26B Tm1B C11B 122.44(17) . . ?
C26B Tm1B C21B 81.50(16) . . ?
C26B Tm1B Li1B 129.7(2) . . ?
C26B Tm1B Li2B 49.9(2) . . ?
Li1B Tm1B Fe1B 89.94(18) . . ?
Li1B Tm1B Fe2B 89.11(17) . . ?
Li1B Tm1B Fe3B 89.14(18) . . ?
Li2B Tm1B Fe1B 90.15(18) . . ?
Li2B Tm1B Fe2B 91.26(19) . . ?
Li2B Tm1B Fe3B 90.41(19) . . ?
Li2B Tm1B Li1B 179.5(3) . . ?
C1B Fe1B Tm1B 51.22(14) . . ?
C2B Fe1B Tm1B 76.42(15) . . ?
C2B Fe1B C1B 41.2(2) . . ?
C2B Fe1B C3B 41.0(2) . . ?
C2B Fe1B C4B 68.2(2) . . ?
C2B Fe1B C5B 67.6(2) . . ?
C2B Fe1B C6B 119.6(2) . . ?
C2B Fe1B C7B 108.0(2) . . ?
C2B Fe1B C8B 124.9(2) . . ?
C2B Fe1B C9B 161.7(2) . . ?
C2B Fe1B C10B 156.2(2) . . ?
C3B Fe1B Tm1B 116.57(15) . . ?
C3B Fe1B C1B 70.5(2) . . ?
C3B Fe1B C4B 40.7(2) . . ?
C3B Fe1B C5B 68.5(2) . . ?
C3B Fe1B C6B 156.6(2) . . ?
C3B Fe1B C7B 122.6(2) . . ?
C3B Fe1B C8B 108.2(2) . . ?
C3B Fe1B C9B 124.6(2) . . ?
C3B Fe1B C10B 161.4(2) . . ?
C4B Fe1B Tm1B 119.39(16) . . ?
C4B Fe1B C1B 70.2(2) . . ?
C4B Fe1B C6B 159.4(2) . . ?
C4B Fe1B C9B 108.2(2) . . ?
C5B Fe1B Tm1B 80.95(15) . . ?
C5B Fe1B C1B 41.2(2) . . ?
C5B Fe1B C4B 40.7(2) . . ?
C5B Fe1B C6B 121.6(2) . . ?
C5B Fe1B C8B 158.3(2) . . ?
C5B Fe1B C9B 122.3(2) . . ?
C6B Fe1B Tm1B 51.40(15) . . ?
C6B Fe1B C1B 102.5(2) . . ?
C7B Fe1B Tm1B 78.13(16) . . ?
C7B Fe1B C1B 121.7(2) . . ?
C7B Fe1B C4B 158.7(2) . . ?
C7B Fe1B C5B 159.1(2) . . ?
C7B Fe1B C6B 41.2(2) . . ?
C7B Fe1B C8B 41.0(2) . . ?
C7B Fe1B C9B 68.4(2) . . ?
C7B Fe1B C10B 67.3(2) . . ?
C8B Fe1B Tm1B 117.85(18) . . ?
C8B Fe1B C1B 159.8(2) . . ?
C8B Fe1B C4B 122.7(2) . . ?
C8B Fe1B C6B 70.4(2) . . ?
C8B Fe1B C9B 40.6(2) . . ?
C9B Fe1B Tm1B 118.83(17) . . ?
C9B Fe1B C1B 156.3(2) . . ?
C9B Fe1B C6B 70.4(2) . . ?
C10B Fe1B Tm1B 79.76(15) . . ?
C10B Fe1B C1B 119.7(2) . . ?
C10B Fe1B C4B 124.8(2) . . ?
C10B Fe1B C5B 108.0(2) . . ?
C10B Fe1B C6B 41.2(2) . . ?
C10B Fe1B C8B 67.9(2) . . ?
C10B Fe1B C9B 40.7(2) . . ?
C11B Fe2B Tm1B 51.45(13) . . ?
C12B Fe2B Tm1B 78.59(15) . . ?
C12B Fe2B C11B 41.0(2) . . ?
C12B Fe2B C13B 41.0(2) . . ?
C12B Fe2B C14B 67.9(2) . . ?
C12B Fe2B C16B 121.9(2) . . ?
C12B Fe2B C18B 122.7(2) . . ?
C12B Fe2B C19B 158.3(2) . . ?
C13B Fe2B Tm1B 118.06(16) . . ?
C13B Fe2B C11B 70.0(2) . . ?
C13B Fe2B C16B 160.2(2) . . ?
C13B Fe2B C18B 108.7(2) . . ?
C13B Fe2B C19B 122.5(2) . . ?
C14B Fe2B Tm1B 118.10(16) . . ?
C14B Fe2B C11B 69.9(2) . . ?
C14B Fe2B C13B 40.2(3) . . ?
C14B Fe2B C16B 156.0(2) . . ?
C14B Fe2B C18B 125.4(2) . . ?
C14B Fe2B C19B 108.6(2) . . ?
C15B Fe2B Tm1B 79.04(14) . . ?
C15B Fe2B C11B 41.3(2) . . ?
C15B Fe2B C12B 67.4(2) . . ?
C15B Fe2B C13B 68.0(2) . . ?
C15B Fe2B C14B 40.7(2) . . ?
C15B Fe2B C16B 119.1(2) . . ?
C15B Fe2B C17B 155.4(2) . . ?
C15B Fe2B C18B 161.9(2) . . ?
C15B Fe2B C19B 124.9(2) . . ?
C16B Fe2B Tm1B 51.18(14) . . ?
C16B Fe2B C11B 102.6(2) . . ?
C17B Fe2B Tm1B 76.36(15) . . ?
C17B Fe2B C11B 119.2(2) . . ?
C17B Fe2B C12B 108.3(2) . . ?
C17B Fe2B C13B 125.8(2) . . ?
C17B Fe2B C14B 162.5(2) . . ?
C17B Fe2B C16B 40.8(2) . . ?
C17B Fe2B C18B 41.0(2) . . ?
C17B Fe2B C19B 68.2(2) . . ?
C18B Fe2B Tm1B 116.51(15) . . ?
C18B Fe2B C11B 156.2(2) . . ?
C18B Fe2B C16B 70.3(2) . . ?
C19B Fe2B Tm1B 119.45(16) . . ?
C19B Fe2B C11B 160.0(2) . . ?
C19B Fe2B C16B 70.4(2) . . ?
C19B Fe2B C18B 40.5(2) . . ?
C20B Fe2B Tm1B 80.77(15) . . ?
C20B Fe2B C11B 122.0(2) . . ?
C20B Fe2B C12B 159.3(2) . . ?
C20B Fe2B C13B 157.9(2) . . ?
C20B Fe2B C14B 122.5(2) . . ?
C20B Fe2B C15B 107.7(2) . . ?
C20B Fe2B C16B 41.3(2) . . ?
C20B Fe2B C17B 67.3(2) . . ?
C20B Fe2B C18B 68.2(2) . . ?
C20B Fe2B C19B 40.9(2) . . ?
C21B Fe3B Tm1B 52.25(14) . . ?
C21B Fe3B C26B 103.9(2) . . ?
C22B Fe3B Tm1B 77.22(14) . . ?
C22B Fe3B C21B 41.1(2) . . ?
C22B Fe3B C23B 41.0(2) . . ?
C22B Fe3B C24B 68.3(2) . . ?
C22B Fe3B C26B 121.2(2) . . ?
C22B Fe3B C28B 124.1(2) . . ?
C22B Fe3B C30B 157.8(2) . . ?
C23B Fe3B Tm1B 117.41(15) . . ?
C23B Fe3B C21B 70.3(2) . . ?
C23B Fe3B C24B 40.6(2) . . ?
C23B Fe3B C26B 158.1(2) . . ?
C23B Fe3B C28B 107.6(2) . . ?
C24B Fe3B Tm1B 120.33(15) . . ?
C24B Fe3B C21B 70.2(2) . . ?
C24B Fe3B C26B 158.9(2) . . ?
C25B Fe3B Tm1B 81.43(14) . . ?
C25B Fe3B C21B 40.91(19) . . ?
C25B Fe3B C22B 67.3(2) . . ?
C25B Fe3B C23B 68.2(2) . . ?
C25B Fe3B C24B 41.0(2) . . ?
C25B Fe3B C26B 121.8(2) . . ?
C25B Fe3B C28B 158.8(2) . . ?
C25B Fe3B C29B 122.6(2) . . ?
C25B Fe3B C30B 108.1(2) . . ?
C26B Fe3B Tm1B 51.83(14) . . ?
C27B Fe3B Tm1B 77.40(15) . . ?
C27B Fe3B C21B 122.1(2) . . ?
C27B Fe3B C22B 108.7(2) . . ?
C27B Fe3B C23B 123.5(2) . . ?
C27B Fe3B C24B 159.0(2) . . ?
C27B Fe3B C25B 158.8(2) . . ?
C27B Fe3B C26B 40.8(2) . . ?
C27B Fe3B C28B 40.9(2) . . ?
C27B Fe3B C29B 68.4(2) . . ?
C27B Fe3B C30B 67.3(2) . . ?
C28B Fe3B Tm1B 117.29(16) . . ?
C28B Fe3B C21B 159.3(2) . . ?
C28B Fe3B C24B 122.3(2) . . ?
C28B Fe3B C26B 70.1(2) . . ?
C29B Fe3B Tm1B 119.53(16) . . ?
C29B Fe3B C21B 157.4(2) . . ?
C29B Fe3B C22B 160.3(2) . . ?
C29B Fe3B C23B 123.0(2) . . ?
C29B Fe3B C24B 107.0(2) . . ?
C29B Fe3B C26B 70.2(2) . . ?
C29B Fe3B C28B 40.9(2) . . ?
C29B Fe3B C30B 40.8(2) . . ?
C30B Fe3B Tm1B 80.62(15) . . ?
C30B Fe3B C21B 120.9(2) . . ?
C30B Fe3B C23B 159.6(2) . . ?
C30B Fe3B C24B 123.5(2) . . ?
C30B Fe3B C26B 41.2(2) . . ?
C30B Fe3B C28B 68.3(2) . . ?
C31B O1B Li1B 116.0(4) . . ?
C34B O1B C31B 105.6(4) . . ?
C34B O1B Li1B 119.5(4) . . ?
C35B O2B Li2B 122.5(5) . . ?
C38B O2B C35B 106.2(4) . . ?
C38B O2B Li2B 117.6(4) . . ?
Fe1B C1B Tm1B 88.29(18) . . ?
Fe1B C1B Li1B 153.7(3) . . ?
C2B C1B Tm1B 114.3(3) . . ?
C2B C1B Fe1B 67.2(3) . . ?
C2B C1B C5B 102.2(4) . . ?
C2B C1B Li1B 108.6(4) . . ?
C5B C1B Tm1B 123.5(4) . . ?
C5B C1B Fe1B 67.5(3) . . ?
C5B C1B Li1B 136.4(4) . . ?
Li1B C1B Tm1B 69.4(2) . . ?
Fe1B C2B H2B 126.3 . . ?
C1B C2B Fe1B 71.6(3) . . ?
C1B C2B H2B 124.1 . . ?
C3B C2B Fe1B 69.7(3) . . ?
C3B C2B C1B 111.9(5) . . ?
C3B C2B H2B 124.1 . . ?
Fe1B C3B H3B 125.8 . . ?
C2B C3B Fe1B 69.3(3) . . ?
C2B C3B H3B 126.6 . . ?
C4B C3B Fe1B 69.9(3) . . ?
C4B C3B C2B 106.9(5) . . ?
C4B C3B H3B 126.6 . . ?
Fe1B C4B H4B 126.6 . . ?
C3B C4B Fe1B 69.3(3) . . ?
C3B C4B H4B 126.2 . . ?
C3B C4B C5B 107.6(5) . . ?
C5B C4B Fe1B 69.5(3) . . ?
C5B C4B H4B 126.2 . . ?
Fe1B C5B H5B 126.3 . . ?
C1B C5B Fe1B 71.2(3) . . ?
C1B C5B H5B 124.3 . . ?
C4B C5B Fe1B 69.8(3) . . ?
C4B C5B C1B 111.4(5) . . ?
C4B C5B H5B 124.3 . . ?
Fe1B C6B Tm1B 88.50(18) . . ?
Fe1B C6B Li2B 156.3(3) . . ?
C7B C6B Tm1B 117.7(4) . . ?
C7B C6B Fe1B 68.1(3) . . ?
C7B C6B Li2B 128.7(5) . . ?
C10B C6B Tm1B 121.1(4) . . ?
C10B C6B Fe1B 68.2(3) . . ?
C10B C6B C7B 102.7(5) . . ?
C10B C6B Li2B 116.3(4) . . ?
Li2B C6B Tm1B 69.1(3) . . ?
Fe1B C7B H7B 126.8 . . ?
C6B C7B Fe1B 70.7(3) . . ?
C6B C7B H7B 124.4 . . ?
C8B C7B Fe1B 69.7(3) . . ?
C8B C7B C6B 111.1(5) . . ?
C8B C7B H7B 124.4 . . ?
Fe1B C8B H8B 126.1 . . ?
C7B C8B Fe1B 69.3(3) . . ?
C7B C8B H8B 126.3 . . ?
C9B C8B Fe1B 69.9(3) . . ?
C9B C8B C7B 107.4(5) . . ?
C9B C8B H8B 126.3 . . ?
Fe1B C9B H9B 126.2 . . ?
C8B C9B Fe1B 69.4(3) . . ?
C8B C9B H9B 126.6 . . ?
C8B C9B C10B 106.7(5) . . ?
C10B C9B Fe1B 69.3(3) . . ?
C10B C9B H9B 126.6 . . ?
Fe1B C10B H10B 126.9 . . ?
C6B C10B Fe1B 70.7(3) . . ?
C6B C10B H10B 124.0 . . ?
C9B C10B Fe1B 70.0(3) . . ?
C9B C10B C6B 112.0(5) . . ?
C9B C10B H10B 124.0 . . ?
Fe2B C11B Tm1B 88.01(17) . . ?
Fe2B C11B Li1B 152.5(3) . . ?
C12B C11B Tm1B 118.6(4) . . ?
C12B C11B Fe2B 67.7(3) . . ?
C12B C11B C15B 102.5(4) . . ?
C12B C11B Li1B 108.7(4) . . ?
C15B C11B Tm1B 118.9(3) . . ?
C15B C11B Fe2B 67.2(3) . . ?
C15B C11B Li1B 137.3(4) . . ?
Li1B C11B Tm1B 69.6(3) . . ?
Fe2B C12B H12B 126.2 . . ?
C11B C12B Fe2B 71.4(3) . . ?
C11B C12B H12B 124.4 . . ?
C13B C12B Fe2B 69.6(3) . . ?
C13B C12B C11B 111.2(5) . . ?
C13B C12B H12B 124.4 . . ?
Fe2B C13B H13B 125.9 . . ?
C12B C13B Fe2B 69.4(3) . . ?
C12B C13B H13B 126.4 . . ?
C14B C13B Fe2B 69.8(3) . . ?
C14B C13B C12B 107.2(5) . . ?
C14B C13B H13B 126.4 . . ?
Fe2B C14B H14B 126.2 . . ?
C13B C14B Fe2B 70.0(3) . . ?
C13B C14B H14B 126.1 . . ?
C13B C14B C15B 107.9(5) . . ?
C15B C14B Fe2B 69.3(3) . . ?
C15B C14B H14B 126.1 . . ?
Fe2B C15B H15B 125.7 . . ?
C11B C15B Fe2B 71.5(3) . . ?
C11B C15B H15B 124.4 . . ?
C14B C15B Fe2B 70.0(3) . . ?
C14B C15B C11B 111.1(5) . . ?
C14B C15B H15B 124.4 . . ?
Fe2B C16B Tm1B 88.30(17) . . ?
Fe2B C16B Li2B 154.1(3) . . ?
C17B C16B Tm1B 114.9(4) . . ?
C17B C16B Fe2B 67.7(3) . . ?
C17B C16B C20B 102.3(4) . . ?
C17B C16B Li2B 132.0(4) . . ?
C20B C16B Tm1B 123.0(3) . . ?
C20B C16B Fe2B 67.2(3) . . ?
C20B C16B Li2B 115.1(4) . . ?
Li2B C16B Tm1B 68.6(3) . . ?
Fe2B C17B H17B 126.4 . . ?
C16B C17B Fe2B 71.4(3) . . ?
C16B C17B H17B 124.1 . . ?
C18B C17B Fe2B 69.7(3) . . ?
C18B C17B C16B 111.9(5) . . ?
C18B C17B H17B 124.1 . . ?
Fe2B C18B H18B 126.1 . . ?
C17B C18B Fe2B 69.2(3) . . ?
C17B C18B H18B 126.5 . . ?
C19B C18B Fe2B 69.7(3) . . ?
C19B C18B C17B 107.0(5) . . ?
C19B C18B H18B 126.5 . . ?
Fe2B C19B H19B 126.4 . . ?
C18B C19B Fe2B 69.8(3) . . ?
C18B C19B H19B 126.5 . . ?
C18B C19B C20B 107.1(5) . . ?
C20B C19B Fe2B 69.0(3) . . ?
C20B C19B H19B 126.5 . . ?
Fe2B C20B H20B 125.8 . . ?
C16B C20B Fe2B 71.5(3) . . ?
C16B C20B H20B 124.1 . . ?
C19B C20B Fe2B 70.1(3) . . ?
C19B C20B C16B 111.8(5) . . ?
C19B C20B H20B 124.1 . . ?
Fe3B C21B Tm1B 87.05(17) . . ?
Fe3B C21B Li1B 151.7(3) . . ?
C22B C21B Tm1B 114.0(3) . . ?
C22B C21B Fe3B 67.5(3) . . ?
C22B C21B Li1B 107.2(4) . . ?
C25B C21B Tm1B 122.7(3) . . ?
C25B C21B Fe3B 67.6(3) . . ?
C25B C21B C22B 102.6(4) . . ?
C25B C21B Li1B 138.4(4) . . ?
Li1B C21B Tm1B 69.3(3) . . ?
Fe3B C22B H22B 126.3 . . ?
C21B C22B Fe3B 71.4(3) . . ?
C21B C22B H22B 124.3 . . ?
C23B C22B Fe3B 69.6(3) . . ?
C23B C22B C21B 111.4(4) . . ?
C23B C22B H22B 124.3 . . ?
Fe3B C23B H23B 125.9 . . ?
C22B C23B Fe3B 69.4(3) . . ?
C22B C23B H23B 126.4 . . ?
C24B C23B Fe3B 69.9(3) . . ?
C24B C23B C22B 107.3(4) . . ?
C24B C23B H23B 126.4 . . ?
Fe3B C24B H24B 126.4 . . ?
C23B C24B Fe3B 69.5(3) . . ?
C23B C24B H24B 126.6 . . ?
C23B C24B C25B 106.9(4) . . ?
C25B C24B Fe3B 69.1(3) . . ?
C25B C24B H24B 126.6 . . ?
Fe3B C25B H25B 126.2 . . ?
C21B C25B Fe3B 71.5(3) . . ?
C21B C25B H25B 124.1 . . ?
C24B C25B Fe3B 69.9(3) . . ?
C24B C25B C21B 111.9(4) . . ?
C24B C25B H25B 124.1 . . ?
Fe3B C26B Tm1B 87.27(17) . . ?
Fe3B C26B Li2B 155.0(3) . . ?
C27B C26B Tm1B 115.4(3) . . ?
C27B C26B Fe3B 67.3(3) . . ?
C27B C26B C30B 102.3(4) . . ?
C27B C26B Li2B 130.2(4) . . ?
C30B C26B Tm1B 121.3(4) . . ?
C30B C26B Fe3B 67.2(3) . . ?
C30B C26B Li2B 117.1(4) . . ?
Li2B C26B Tm1B 69.3(3) . . ?
Fe3B C27B H27B 125.9 . . ?
C26B C27B Fe3B 71.9(3) . . ?
C26B C27B H27B 124.0 . . ?
C28B C27B Fe3B 69.8(3) . . ?
C28B C27B C26B 112.0(5) . . ?
C28B C27B H27B 124.0 . . ?
Fe3B C28B H28B 126.4 . . ?
C27B C28B Fe3B 69.3(3) . . ?
C27B C28B H28B 126.6 . . ?
C27B C28B C29B 106.9(5) . . ?
C29B C28B Fe3B 69.3(3) . . ?
C29B C28B H28B 126.6 . . ?
Fe3B C29B H29B 125.7 . . ?
C28B C29B Fe3B 69.7(3) . . ?
C28B C29B H29B 126.4 . . ?
C30B C29B Fe3B 69.7(3) . . ?
C30B C29B C28B 107.1(5) . . ?
C30B C29B H29B 126.4 . . ?
Fe3B C30B H30B 126.3 . . ?
C26B C30B Fe3B 71.6(3) . . ?
C26B C30B H30B 124.2 . . ?
C29B C30B Fe3B 69.6(3) . . ?
C29B C30B C26B 111.7(5) . . ?
C29B C30B H30B 124.2 . . ?
O1B C31B H31C 110.1 . . ?
O1B C31B H31D 110.1 . . ?
O1B C31B C32B 107.9(5) . . ?
H31C C31B H31D 108.4 . . ?
C32B C31B H31C 110.1 . . ?
C32B C31B H31D 110.1 . . ?
C31B C32B H32C 110.9 . . ?
C31B C32B H32D 110.9 . . ?
C31B C32B C33B 104.3(5) . . ?
H32C C32B H32D 108.9 . . ?
C33B C32B H32C 110.9 . . ?
C33B C32B H32D 110.9 . . ?
C32B C33B H33C 111.0 . . ?
C32B C33B H33D 111.0 . . ?
C32B C33B C34B 103.8(5) . . ?
H33C C33B H33D 109.0 . . ?
C34B C33B H33C 111.0 . . ?
C34B C33B H33D 111.0 . . ?
O1B C34B C33B 104.4(5) . . ?
O1B C34B H34C 110.9 . . ?
O1B C34B H34D 110.9 . . ?
C33B C34B H34C 110.9 . . ?
C33B C34B H34D 110.9 . . ?
H34C C34B H34D 108.9 . . ?
O2B C35B H35C 110.5 . . ?
O2B C35B H35D 110.5 . . ?
O2B C35B C36B 106.3(5) . . ?
H35C C35B H35D 108.7 . . ?
C36B C35B H35C 110.5 . . ?
C36B C35B H35D 110.5 . . ?
C35B C36B H36C 110.8 . . ?
C35B C36B H36D 110.8 . . ?
C35B C36B C37B 104.6(5) . . ?
H36C C36B H36D 108.9 . . ?
C37B C36B H36C 110.8 . . ?
C37B C36B H36D 110.8 . . ?
C36B C37B H37C 111.0 . . ?
C36B C37B H37D 111.0 . . ?
H37C C37B H37D 109.0 . . ?
C38B C37B C36B 103.6(5) . . ?
C38B C37B H37C 111.0 . . ?
C38B C37B H37D 111.0 . . ?
O2B C38B C37B 104.0(5) . . ?
O2B C38B H38C 111.0 . . ?
O2B C38B H38D 111.0 . . ?
C37B C38B H38C 111.0 . . ?
C37B C38B H38D 111.0 . . ?
H38C C38B H38D 109.0 . . ?
O1B Li1B Tm1B 165.6(4) . . ?
O1B Li1B C1B 107.9(4) . . ?
O1B Li1B C11B 132.4(4) . . ?
O1B Li1B C21B 116.4(4) . . ?
C1B Li1B Tm1B 60.2(2) . . ?
C11B Li1B Tm1B 60.7(2) . . ?
C11B Li1B C1B 98.7(4) . . ?
C21B Li1B Tm1B 61.1(2) . . ?
C21B Li1B C1B 98.4(4) . . ?
C21B Li1B C11B 97.1(4) . . ?
O2B Li2B Tm1B 166.7(5) . . ?
O2B Li2B C6B 111.3(4) . . ?
O2B Li2B C16B 133.1(5) . . ?
O2B Li2B C26B 113.5(4) . . ?
C6B Li2B Tm1B 60.5(2) . . ?
C6B Li2B C16B 95.8(4) . . ?
C16B Li2B Tm1B 60.0(2) . . ?
C26B Li2B Tm1B 60.8(2) . . ?
C26B Li2B C6B 99.6(4) . . ?
C26B Li2B C16B 97.8(4) . . ?
C39 O3 C42 107.8(4) . . ?
C39 O3 Li3 120.7(4) . . ?
C42 O3 Li3 131.1(4) . . ?
C43 O4 Li3 118.3(4) . . ?
C46 O4 C43 109.0(4) . . ?
C46 O4 Li3 132.2(5) . . ?
C47 O5 C50 106.9(4) . . ?
C47 O5 Li3 130.8(4) . . ?
C50 O5 Li3 119.0(4) . . ?
C51 O6 Li3 127.7(4) . . ?
C54 O6 C51 109.2(4) . . ?
C54 O6 Li3 122.6(4) . . ?
O3 C39 H39A 110.2 . . ?
O3 C39 H39B 110.2 . . ?
O3 C39 C40 107.7(5) . . ?
H39A C39 H39B 108.5 . . ?
C40 C39 H39A 110.2 . . ?
C40 C39 H39B 110.2 . . ?
C39 C40 H40A 111.1 . . ?
C39 C40 H40B 111.1 . . ?
C39 C40 C41 103.1(5) . . ?
H40A C40 H40B 109.1 . . ?
C41 C40 H40A 111.1 . . ?
C41 C40 H40B 111.1 . . ?
C40 C41 H41A 111.3 . . ?
C40 C41 H41B 111.3 . . ?
H41A C41 H41B 109.2 . . ?
C42 C41 C40 102.2(5) . . ?
C42 C41 H41A 111.3 . . ?
C42 C41 H41B 111.3 . . ?
O3 C42 C41 105.3(4) . . ?
O3 C42 H42A 110.7 . . ?
O3 C42 H42B 110.7 . . ?
C41 C42 H42A 110.7 . . ?
C41 C42 H42B 110.7 . . ?
H42A C42 H42B 108.8 . . ?
O4 C43 H43A 110.4 . . ?
O4 C43 H43B 110.4 . . ?
O4 C43 C44 106.5(5) . . ?
H43A C43 H43B 108.6 . . ?
C44 C43 H43A 110.4 . . ?
C44 C43 H43B 110.4 . . ?
C43 C44 H44A 111.2 . . ?
C43 C44 H44B 111.2 . . ?
H44A C44 H44B 109.2 . . ?
C45 C44 C43 102.6(5) . . ?
C45 C44 H44A 111.2 . . ?
C45 C44 H44B 111.2 . . ?
C44 C45 H45A 111.0 . . ?
C44 C45 H45B 111.0 . . ?
C44 C45 C46 103.6(5) . . ?
H45A C45 H45B 109.0 . . ?
C46 C45 H45A 111.0 . . ?
C46 C45 H45B 111.0 . . ?
O4 C46 C45 104.7(5) . . ?
O4 C46 H46A 110.8 . . ?
O4 C46 H46B 110.8 . . ?
C45 C46 H46A 110.8 . . ?
C45 C46 H46B 110.8 . . ?
H46A C46 H46B 108.9 . . ?
O5 C47 H47A 110.7 . . ?
O5 C47 H47B 110.7 . . ?
O5 C47 C48 105.0(4) . . ?
H47A C47 H47B 108.8 . . ?
C48 C47 H47A 110.7 . . ?
C48 C47 H47B 110.7 . . ?
C47 C48 H48A 111.1 . . ?
C47 C48 H48B 111.1 . . ?
H48A C48 H48B 109.0 . . ?
C49 C48 C47 103.5(5) . . ?
C49 C48 H48A 111.1 . . ?
C49 C48 H48B 111.1 . . ?
C48 C49 H49A 110.4 . . ?
C48 C49 H49B 110.4 . . ?
H49A C49 H49B 108.6 . . ?
C50 C49 C48 106.4(5) . . ?
C50 C49 H49A 110.4 . . ?
C50 C49 H49B 110.4 . . ?
O5 C50 C49 107.1(5) . . ?
O5 C50 H50A 110.3 . . ?
O5 C50 H50B 110.3 . . ?
C49 C50 H50A 110.3 . . ?
C49 C50 H50B 110.3 . . ?
H50A C50 H50B 108.5 . . ?
O6 C51 H51A 110.7 . . ?
O6 C51 H51B 110.7 . . ?
O6 C51 H51C 110.6 . . ?
O6 C51 H51D 110.6 . . ?
O6 C51 C52 105.0(6) . . ?
O6 C51 C52A 105.8(8) . . ?
H51A C51 H51B 108.8 . . ?
H51C C51 H51D 108.7 . . ?
C52 C51 H51A 110.7 . . ?
C52 C51 H51B 110.7 . . ?
C52A C51 H51C 110.6 . . ?
C52A C51 H51D 110.6 . . ?
C51 C52 H52A 111.6 . . ?
C51 C52 H52B 111.6 . . ?
C51 C52 C53 100.8(8) . . ?
H52A C52 H52B 109.4 . . ?
C53 C52 H52A 111.6 . . ?
C53 C52 H52B 111.6 . . ?
C52 C53 H53A 111.7 . . ?
C52 C53 H53B 111.7 . . ?
C52 C53 C54 100.5(8) . . ?
H53A C53 H53B 109.4 . . ?
C54 C53 H53A 111.7 . . ?
C54 C53 H53B 111.7 . . ?
O6 C54 C53 105.2(6) . . ?
O6 C54 H54A 110.7 . . ?
O6 C54 H54B 110.7 . . ?
O6 C54 H54C 110.3 . . ?
O6 C54 H54D 110.3 . . ?
O6 C54 C53A 107.0(9) . . ?
C53 C54 H54A 110.7 . . ?
C53 C54 H54B 110.7 . . ?
H54A C54 H54B 108.8 . . ?
H54C C54 H54D 108.6 . . ?
C53A C54 H54C 110.3 . . ?
C53A C54 H54D 110.3 . . ?
O4 Li3 O3 105.0(5) . . ?
O4 Li3 O5 111.9(5) . . ?
O4 Li3 O6 109.4(5) . . ?
O5 Li3 O3 119.0(5) . . ?
O5 Li3 O6 102.8(4) . . ?
O6 Li3 O3 108.5(5) . . ?
C39B O3B Li3B 124.0(5) . . ?
C42B O3B C39B 108.9(5) . . ?
C42B O3B Li3B 127.2(5) . . ?
C43B O4B C46B 108.7(5) . . ?
C43B O4B Li3B 124.7(5) . . ?
C46B O4B Li3B 123.8(6) . . ?
C47B O5B Li3B 123.9(5) . . ?
C50B O5B C47B 107.2(5) . . ?
C50B O5B Li3B 124.4(5) . . ?
C51B O6B Li3B 121.1(6) . . ?
C54B O6B C51B 111.4(7) . . ?
C54B O6B Li3B 127.5(6) . . ?
C51C O6B Li3B 123.9(6) . . ?
C54C O6B Li3B 128.0(6) . . ?
C54C O6B C51C 107.9(8) . . ?
O3B C39B H39C 110.4 . . ?
O3B C39B H39D 110.4 . . ?
O3B C39B C40B 106.8(6) . . ?
H39C C39B H39D 108.6 . . ?
C40B C39B H39C 110.4 . . ?
C40B C39B H39D 110.4 . . ?
C39B C40B H40C 111.3 . . ?
C39B C40B H40D 111.3 . . ?
C39B C40B C41B 102.5(6) . . ?
H40C C40B H40D 109.2 . . ?
C41B C40B H40C 111.3 . . ?
C41B C40B H40D 111.3 . . ?
C40B C41B H41C 111.3 . . ?
C40B C41B H41D 111.3 . . ?
C40B C41B C42B 102.2(6) . . ?
H41C C41B H41D 109.2 . . ?
C42B C41B H41C 111.3 . . ?
C42B C41B H41D 111.3 . . ?
O3B C42B C41B 105.2(5) . . ?
O3B C42B H42C 110.7 . . ?
O3B C42B H42D 110.7 . . ?
C41B C42B H42C 110.7 . . ?
C41B C42B H42D 110.7 . . ?
H42C C42B H42D 108.8 . . ?
O4B C43B H43C 110.4 . . ?
O4B C43B H43D 110.4 . . ?
O4B C43B C44B 106.6(6) . . ?
H43C C43B H43D 108.6 . . ?
C44B C43B H43C 110.4 . . ?
C44B C43B H43D 110.4 . . ?
C43B C44B H44C 111.4 . . ?
C43B C44B H44D 111.4 . . ?
C43B C44B C45B 102.0(5) . . ?
H44C C44B H44D 109.2 . . ?
C45B C44B H44C 111.4 . . ?
C45B C44B H44D 111.4 . . ?
C44B C45B H45C 111.2 . . ?
C44B C45B H45D 111.2 . . ?
C44B C45B C46B 103.0(5) . . ?
H45C C45B H45D 109.1 . . ?
C46B C45B H45C 111.2 . . ?
C46B C45B H45D 111.2 . . ?
O4B C46B C45B 106.4(6) . . ?
O4B C46B H46C 110.5 . . ?
O4B C46B H46D 110.5 . . ?
C45B C46B H46C 110.5 . . ?
C45B C46B H46D 110.5 . . ?
H46C C46B H46D 108.6 . . ?
O5B C47B H47C 110.5 . . ?
O5B C47B H47D 110.5 . . ?
O5B C47B C48B 106.3(6) . . ?
H47C C47B H47D 108.7 . . ?
C48B C47B H47C 110.5 . . ?
C48B C47B H47D 110.5 . . ?
C47B C48B H48C 110.5 . . ?
C47B C48B H48D 110.5 . . ?
H48C C48B H48D 108.7 . . ?
C49B C48B C47B 106.2(6) . . ?
C49B C48B H48C 110.5 . . ?
C49B C48B H48D 110.5 . . ?
C48B C49B H49C 111.0 . . ?
C48B C49B H49D 111.0 . . ?
C48B C49B C50B 103.9(7) . . ?
H49C C49B H49D 109.0 . . ?
C50B C49B H49C 111.0 . . ?
C50B C49B H49D 111.0 . . ?
O5B C50B C49B 105.4(5) . . ?
O5B C50B H50C 110.7 . . ?
O5B C50B H50D 110.7 . . ?
C49B C50B H50C 110.7 . . ?
C49B C50B H50D 110.7 . . ?
H50C C50B H50D 108.8 . . ?
O6B C51B H51E 110.5 . . ?
O6B C51B H51F 110.5 . . ?
O6B C51B C52B 106.0(7) . . ?
H51E C51B H51F 108.7 . . ?
C52B C51B H51E 110.5 . . ?
C52B C51B H51F 110.5 . . ?
C51B C52B H52E 111.1 . . ?
C51B C52B H52F 111.1 . . ?
H52E C52B H52F 109.0 . . ?
H52G C52B H52H 109.6 . . ?
C53B C52B C51B 103.4(8) . . ?
C53B C52B H52E 111.1 . . ?
C53B C52B H52F 111.1 . . ?
C53B C52B H52G 111.8 . . ?
C53B C52B H52H 111.8 . . ?
C53B C52B C51C 99.6(8) . . ?
C51C C52B H52G 111.8 . . ?
C51C C52B H52H 111.8 . . ?
C52B C53B H53E 110.5 . . ?
C52B C53B H53F 110.5 . . ?
C52B C53B H53G 110.5 . . ?
C52B C53B H53H 110.5 . . ?
C52B C53B C54B 106.3(8) . . ?
C52B C53B C54C 106.0(8) . . ?
H53E C53B H53F 108.7 . . ?
H53G C53B H53H 108.7 . . ?
C54B C53B H53E 110.5 . . ?
C54B C53B H53F 110.5 . . ?
C54C C53B H53G 110.5 . . ?
C54C C53B H53H 110.5 . . ?
O6B C54B C53B 105.0(7) . . ?
O6B C54B H54E 110.8 . . ?
O6B C54B H54F 110.8 . . ?
C53B C54B H54E 110.8 . . ?
C53B C54B H54F 110.8 . . ?
H54E C54B H54F 108.8 . . ?
O3B Li3B O5B 111.5(6) . . ?
O4B Li3B O3B 113.3(6) . . ?
O4B Li3B O5B 104.8(5) . . ?
O4B Li3B O6B 111.3(6) . . ?
O6B Li3B O3B 104.4(5) . . ?
O6B Li3B O5B 111.7(6) . . ?
C51 C52A H52C 111.4 . . ?
C51 C52A H52D 111.4 . . ?
H52C C52A H52D 109.3 . . ?
C53A C52A C51 101.9(13) . . ?
C53A C52A H52C 111.4 . . ?
C53A C52A H52D 111.4 . . ?
C54 C53A H53C 111.3 . . ?
C54 C53A H53D 111.3 . . ?
C52A C53A C54 102.2(11) . . ?
C52A C53A H53C 111.3 . . ?
C52A C53A H53D 111.3 . . ?
H53C C53A H53D 109.2 . . ?
O6B C51C C52B 107.1(8) . . ?
O6B C51C H51G 110.3 . . ?
O6B C51C H51H 110.3 . . ?
C52B C51C H51G 110.3 . . ?
C52B C51C H51H 110.3 . . ?
H51G C51C H51H 108.6 . . ?
O6B C54C C53B 104.7(8) . . ?
O6B C54C H54G 110.8 . . ?
O6B C54C H54H 110.8 . . ?
C53B C54C H54G 110.8 . . ?
C53B C54C H54H 110.8 . . ?
H54G C54C H54H 108.9 . . ?

loop_
_geom_bond_atom_site_label_1
_geom_bond_atom_site_label_2
_geom_bond_distance
_geom_bond_site_symmetry_2
_geom_bond_publ_flag
Tm1 Fe1 3.2538(8) . ?
Tm1 Fe2 3.1806(8) . ?
Tm1 Fe3 3.2083(8) . ?
Tm1 C1 2.515(5) . ?
Tm1 C6 2.539(5) . ?
Tm1 C11 2.521(5) . ?
Tm1 C16 2.504(5) . ?
Tm1 C21 2.529(5) . ?
Tm1 C26 2.513(5) . ?
Tm1 Li1 2.668(8) . ?
Tm1 Li2 2.703(8) . ?
Fe1 C1 2.091(5) . ?
Fe1 C2 2.026(6) . ?
Fe1 C3 2.038(5) . ?
Fe1 C4 2.050(5) . ?
Fe1 C5 2.036(5) . ?
Fe1 C6 2.087(5) . ?
Fe1 C7 2.043(5) . ?
Fe1 C8 2.044(5) . ?
Fe1 C9 2.048(5) . ?
Fe1 C10 2.045(5) . ?
Fe2 C11 2.087(5) . ?
Fe2 C12 2.029(5) . ?
Fe2 C13 2.043(5) . ?
Fe2 C14 2.039(5) . ?
Fe2 C15 2.037(5) . ?
Fe2 C16 2.091(5) . ?
Fe2 C17 2.023(6) . ?
Fe2 C18 2.028(5) . ?
Fe2 C19 2.035(5) . ?
Fe2 C20 2.040(5) . ?
Fe3 C21 2.083(5) . ?
Fe3 C22 2.026(5) . ?
Fe3 C23 2.023(5) . ?
Fe3 C24 2.049(5) . ?
Fe3 C25 2.039(5) . ?
Fe3 C26 2.090(5) . ?
Fe3 C27 2.039(6) . ?
Fe3 C28 2.033(6) . ?
Fe3 C29 2.028(5) . ?
Fe3 C30 2.042(5) . ?
O1 C31 1.438(7) . ?
O1 C34 1.437(7) . ?
O1 Li1 1.955(9) . ?
O2 C35 1.436(7) . ?
O2 C38 1.440(7) . ?
O2 Li2 1.932(9) . ?
C1 C2 1.427(7) . ?
C1 C5 1.447(7) . ?
C1 Li1 2.194(10) . ?
C2 H2 0.9500 . ?
C2 C3 1.420(8) . ?
C3 H3 0.9500 . ?
C3 C4 1.402(9) . ?
C4 H4 0.9500 . ?
C4 C5 1.424(7) . ?
C5 H5 0.9500 . ?
C6 C7 1.443(7) . ?
C6 C10 1.444(7) . ?
C6 Li2 2.237(10) . ?
C7 H7 0.9500 . ?
C7 C8 1.431(8) . ?
C8 H8 0.9500 . ?
C8 C9 1.418(8) . ?
C9 H9 0.9500 . ?
C9 C10 1.427(7) . ?
C10 H10 0.9500 . ?
C11 C12 1.455(8) . ?
C11 C15 1.445(8) . ?
C11 Li1 2.154(10) . ?
C12 H12 0.9500 . ?
C12 C13 1.417(8) . ?
C13 H13 0.9500 . ?
C13 C14 1.416(8) . ?
C14 H14 0.9500 . ?
C14 C15 1.426(7) . ?
C15 H15 0.9500 . ?
C16 C17 1.438(8) . ?
C16 C20 1.448(8) . ?
C16 Li2 2.246(10) . ?
C17 H17 0.9500 . ?
C17 C18 1.419(8) . ?
C18 H18 0.9500 . ?
C18 C19 1.412(8) . ?
C19 H19 0.9500 . ?
C19 C20 1.428(8) . ?
C20 H20 0.9500 . ?
C21 C22 1.453(7) . ?
C21 C25 1.441(7) . ?
C21 Li1 2.166(10) . ?
C22 H22 0.9500 . ?
C22 C23 1.433(8) . ?
C23 H23 0.9500 . ?
C23 C24 1.400(8) . ?
C24 H24 0.9500 . ?
C24 C25 1.424(8) . ?
C25 H25 0.9500 . ?
C26 C27 1.443(8) . ?
C26 C30 1.446(8) . ?
C26 Li2 2.223(10) . ?
C27 H27 0.9500 . ?
C27 C28 1.417(9) . ?
C28 H28 0.9500 . ?
C28 C29 1.409(9) . ?
C29 H29 0.9500 . ?
C29 C30 1.438(8) . ?
C30 H30 0.9500 . ?
C31 H31A 0.9900 . ?
C31 H31B 0.9900 . ?
C31 C32 1.524(8) . ?
C32 H32A 0.9900 . ?
C32 H32B 0.9900 . ?
C32 C33 1.528(8) . ?
C33 H33A 0.9900 . ?
C33 H33B 0.9900 . ?
C33 C34 1.519(8) . ?
C34 H34A 0.9900 . ?
C34 H34B 0.9900 . ?
C35 H35A 0.9900 . ?
C35 H35B 0.9900 . ?
C35 C36 1.486(9) . ?
C36 H36A 0.9900 . ?
C36 H36B 0.9900 . ?
C36 C37 1.538(11) . ?
C37 H37A 0.9900 . ?
C37 H37B 0.9900 . ?
C37 C38 1.513(11) . ?
C38 H38A 0.9900 . ?
C38 H38B 0.9900 . ?
Tm1B Fe1B 3.2169(8) . ?
Tm1B Fe2B 3.2193(8) . ?
Tm1B Fe3B 3.1988(8) . ?
Tm1B C1B 2.509(5) . ?
Tm1B C6B 2.515(5) . ?
Tm1B C11B 2.519(5) . ?
Tm1B C16B 2.509(5) . ?
Tm1B C21B 2.533(5) . ?
Tm1B C26B 2.518(5) . ?
Tm1B Li1B 2.706(8) . ?
Tm1B Li2B 2.699(8) . ?
Fe1B C1B 2.090(5) . ?
Fe1B C2B 2.030(5) . ?
Fe1B C3B 2.036(5) . ?
Fe1B C4B 2.044(6) . ?
Fe1B C5B 2.039(5) . ?
Fe1B C6B 2.073(5) . ?
Fe1B C7B 2.037(6) . ?
Fe1B C8B 2.042(6) . ?
Fe1B C9B 2.048(5) . ?
Fe1B C10B 2.039(5) . ?
Fe2B C11B 2.094(5) . ?
Fe2B C12B 2.043(5) . ?
Fe2B C13B 2.046(5) . ?
Fe2B C14B 2.044(6) . ?
Fe2B C15B 2.036(5) . ?
Fe2B C16B 2.093(5) . ?
Fe2B C17B 2.043(5) . ?
Fe2B C18B 2.050(5) . ?
Fe2B C19B 2.049(5) . ?
Fe2B C20B 2.033(5) . ?
Fe3B C21B 2.089(5) . ?
Fe3B C22B 2.037(5) . ?
Fe3B C23B 2.040(5) . ?
Fe3B C24B 2.046(5) . ?
Fe3B C25B 2.036(5) . ?
Fe3B C26B 2.097(5) . ?
Fe3B C27B 2.034(5) . ?
Fe3B C28B 2.042(5) . ?
Fe3B C29B 2.036(5) . ?
Fe3B C30B 2.037(5) . ?
O1B C31B 1.441(7) . ?
O1B C34B 1.440(7) . ?
O1B Li1B 1.942(9) . ?
O2B C35B 1.433(7) . ?
O2B C38B 1.431(7) . ?
O2B Li2B 1.935(9) . ?
C1B C2B 1.452(7) . ?
C1B C5B 1.455(7) . ?
C1B Li1B 2.225(10) . ?
C2B H2B 0.9500 . ?
C2B C3B 1.424(7) . ?
C3B H3B 0.9500 . ?
C3B C4B 1.420(8) . ?
C4B H4B 0.9500 . ?
C4B C5B 1.421(8) . ?
C5B H5B 0.9500 . ?
C6B C7B 1.446(8) . ?
C6B C10B 1.446(8) . ?
C6B Li2B 2.223(10) . ?
C7B H7B 0.9500 . ?
C7B C8B 1.429(8) . ?
C8B H8B 0.9500 . ?
C8B C9B 1.420(9) . ?
C9B H9B 0.9500 . ?
C9B C10B 1.420(8) . ?
C10B H10B 0.9500 . ?
C11B C12B 1.448(8) . ?
C11B C15B 1.456(7) . ?
C11B Li1B 2.202(9) . ?
C12B H12B 0.9500 . ?
C12B C13B 1.431(8) . ?
C13B H13B 0.9500 . ?
C13B C14B 1.405(9) . ?
C14B H14B 0.9500 . ?
C14B C15B 1.419(8) . ?
C15B H15B 0.9500 . ?
C16B C17B 1.444(7) . ?
C16B C20B 1.456(7) . ?
C16B Li2B 2.264(10) . ?
C17B H17B 0.9500 . ?
C17B C18B 1.435(8) . ?
C18B H18B 0.9500 . ?
C18B C19B 1.420(8) . ?
C19B H19B 0.9500 . ?
C19B C20B 1.427(8) . ?
C20B H20B 0.9500 . ?
C21B C22B 1.449(7) . ?
C21B C25B 1.442(7) . ?
C21B Li1B 2.200(10) . ?
C22B H22B 0.9500 . ?
C22B C23B 1.430(7) . ?
C23B H23B 0.9500 . ?
C23B C24B 1.416(7) . ?
C24B H24B 0.9500 . ?
C24B C25B 1.429(7) . ?
C25B H25B 0.9500 . ?
C26B C27B 1.442(8) . ?
C26B C30B 1.454(7) . ?
C26B Li2B 2.205(10) . ?
C27B H27B 0.9500 . ?
C27B C28B 1.423(8) . ?
C28B H28B 0.9500 . ?
C28B C29B 1.425(8) . ?
C29B H29B 0.9500 . ?
C29B C30B 1.420(8) . ?
C30B H30B 0.9500 . ?
C31B H31C 0.9900 . ?
C31B H31D 0.9900 . ?
C31B C32B 1.514(8) . ?
C32B H32C 0.9900 . ?
C32B H32D 0.9900 . ?
C32B C33B 1.521(10) . ?
C33B H33C 0.9900 . ?
C33B H33D 0.9900 . ?
C33B C34B 1.523(10) . ?
C34B H34C 0.9900 . ?
C34B H34D 0.9900 . ?
C35B H35C 0.9900 . ?
C35B H35D 0.9900 . ?
C35B C36B 1.508(9) . ?
C36B H36C 0.9900 . ?
C36B H36D 0.9900 . ?
C36B C37B 1.525(10) . ?
C37B H37C 0.9900 . ?
C37B H37D 0.9900 . ?
C37B C38B 1.497(10) . ?
C38B H38C 0.9900 . ?
C38B H38D 0.9900 . ?
O3 C39 1.436(7) . ?
O3 C42 1.459(7) . ?
O3 Li3 1.963(10) . ?
O4 C43 1.463(7) . ?
O4 C46 1.436(7) . ?
O4 Li3 1.937(10) . ?
O5 C47 1.438(6) . ?
O5 C50 1.442(7) . ?
O5 Li3 1.953(10) . ?
O6 C51 1.443(7) . ?
O6 C54 1.437(7) . ?
O6 Li3 1.957(10) . ?
C39 H39A 0.9900 . ?
C39 H39B 0.9900 . ?
C39 C40 1.517(9) . ?
C40 H40A 0.9900 . ?
C40 H40B 0.9900 . ?
C40 C41 1.526(8) . ?
C41 H41A 0.9900 . ?
C41 H41B 0.9900 . ?
C41 C42 1.492(8) . ?
C42 H42A 0.9900 . ?
C42 H42B 0.9900 . ?
C43 H43A 0.9900 . ?
C43 H43B 0.9900 . ?
C43 C44 1.502(8) . ?
C44 H44A 0.9900 . ?
C44 H44B 0.9900 . ?
C44 C45 1.492(9) . ?
C45 H45A 0.9900 . ?
C45 H45B 0.9900 . ?
C45 C46 1.515(9) . ?
C46 H46A 0.9900 . ?
C46 H46B 0.9900 . ?
C47 H47A 0.9900 . ?
C47 H47B 0.9900 . ?
C47 C48 1.520(8) . ?
C48 H48A 0.9900 . ?
C48 H48B 0.9900 . ?
C48 C49 1.502(9) . ?
C49 H49A 0.9900 . ?
C49 H49B 0.9900 . ?
C49 C50 1.495(9) . ?
C50 H50A 0.9900 . ?
C50 H50B 0.9900 . ?
C51 H51A 0.9900 . ?
C51 H51B 0.9900 . ?
C51 H51C 0.9900 . ?
C51 H51D 0.9900 . ?
C51 C52 1.516(8) . ?
C51 C52A 1.528(9) . ?
C52 H52A 0.9900 . ?
C52 H52B 0.9900 . ?
C52 C53 1.517(8) . ?
C53 H53A 0.9900 . ?
C53 H53B 0.9900 . ?
C53 C54 1.518(8) . ?
C54 H54A 0.9900 . ?
C54 H54B 0.9900 . ?
C54 H54C 0.9900 . ?
C54 H54D 0.9900 . ?
C54 C53A 1.521(9) . ?
O3B C39B 1.444(8) . ?
O3B C42B 1.426(8) . ?
O3B Li3B 1.919(12) . ?
O4B C43B 1.428(7) . ?
O4B C46B 1.442(8) . ?
O4B Li3B 1.894(11) . ?
O5B C47B 1.445(8) . ?
O5B C50B 1.431(7) . ?
O5B Li3B 1.931(12) . ?
O6B C51B 1.436(9) . ?
O6B C54B 1.415(9) . ?
O6B Li3B 1.912(13) . ?
O6B C51C 1.444(9) . ?
O6B C54C 1.428(9) . ?
C39B H39C 0.9900 . ?
C39B H39D 0.9900 . ?
C39B C40B 1.468(11) . ?
C40B H40C 0.9900 . ?
C40B H40D 0.9900 . ?
C40B C41B 1.499(10) . ?
C41B H41C 0.9900 . ?
C41B H41D 0.9900 . ?
C41B C42B 1.514(10) . ?
C42B H42C 0.9900 . ?
C42B H42D 0.9900 . ?
C43B H43C 0.9900 . ?
C43B H43D 0.9900 . ?
C43B C44B 1.492(10) . ?
C44B H44C 0.9900 . ?
C44B H44D 0.9900 . ?
C44B C45B 1.506(12) . ?
C45B H45C 0.9900 . ?
C45B H45D 0.9900 . ?
C45B C46B 1.506(11) . ?
C46B H46C 0.9900 . ?
C46B H46D 0.9900 . ?
C47B H47C 0.9900 . ?
C47B H47D 0.9900 . ?
C47B C48B 1.511(12) . ?
C48B H48C 0.9900 . ?
C48B H48D 0.9900 . ?
C48B C49B 1.479(12) . ?
C49B H49C 0.9900 . ?
C49B H49D 0.9900 . ?
C49B C50B 1.496(10) . ?
C50B H50C 0.9900 . ?
C50B H50D 0.9900 . ?
C51B H51E 0.9900 . ?
C51B H51F 0.9900 . ?
C51B C52B 1.526(11) . ?
C52B H52E 0.9900 . ?
C52B H52F 0.9900 . ?
C52B H52G 0.9900 . ?
C52B H52H 0.9900 . ?
C52B C53B 1.459(12) . ?
C52B C51C 1.499(11) . ?
C53B H53E 0.9900 . ?
C53B H53F 0.9900 . ?
C53B H53G 0.9900 . ?
C53B H53H 0.9900 . ?
C53B C54B 1.523(11) . ?
C53B C54C 1.516(11) . ?
C54B H54E 0.9900 . ?
C54B H54F 0.9900 . ?
C52A H52C 0.9900 . ?
C52A H52D 0.9900 . ?
C52A C53A 1.517(9) . ?
C53A H53C 0.9900 . ?
C53A H53D 0.9900 . ?
C51C H51G 0.9900 . ?
C51C H51H 0.9900 . ?
C54C H54G 0.9900 . ?
C54C H54H 0.9900 . ?

loop_
_geom_torsion_atom_site_label_1
_geom_torsion_atom_site_label_2
_geom_torsion_atom_site_label_3
_geom_torsion_atom_site_label_4
_geom_torsion
_geom_torsion_site_symmetry_1
_geom_torsion_site_symmetry_2
_geom_torsion_site_symmetry_3
_geom_torsion_site_symmetry_4
_geom_torsion_publ_flag
Tm1 C1 C2 Fe1 75.6(3) . . . . ?
Tm1 C1 C2 C3 135.0(4) . . . . ?
Tm1 C1 C5 Fe1 -76.1(3) . . . . ?
Tm1 C1 C5 C4 -135.2(4) . . . . ?
Tm1 C6 C7 Fe1 -73.4(3) . . . . ?
Tm1 C6 C7 C8 -131.8(4) . . . . ?
Tm1 C6 C10 Fe1 77.4(3) . . . . ?
Tm1 C6 C10 C9 135.6(4) . . . . ?
Tm1 C11 C12 Fe2 73.1(3) . . . . ?
Tm1 C11 C12 C13 132.1(4) . . . . ?
Tm1 C11 C15 Fe2 -72.9(3) . . . . ?
Tm1 C11 C15 C14 -131.1(4) . . . . ?
Tm1 C16 C17 Fe2 -71.8(3) . . . . ?
Tm1 C16 C17 C18 -130.2(4) . . . . ?
Tm1 C16 C20 Fe2 74.8(3) . . . . ?
Tm1 C16 C20 C19 132.7(4) . . . . ?
Tm1 C21 C22 Fe3 74.9(3) . . . . ?
Tm1 C21 C22 C23 133.0(4) . . . . ?
Tm1 C21 C25 Fe3 -73.0(3) . . . . ?
Tm1 C21 C25 C24 -131.2(4) . . . . ?
Tm1 C26 C27 Fe3 -71.9(3) . . . . ?
Tm1 C26 C27 C28 -129.7(4) . . . . ?
Tm1 C26 C30 Fe3 76.5(3) . . . . ?
Tm1 C26 C30 C29 133.9(4) . . . . ?
Fe1 C1 C2 C3 59.3(4) . . . . ?
Fe1 C1 C5 C4 -59.2(4) . . . . ?
Fe1 C2 C3 C4 59.9(4) . . . . ?
Fe1 C3 C4 C5 59.3(4) . . . . ?
Fe1 C4 C5 C1 60.0(4) . . . . ?
Fe1 C6 C7 C8 -58.3(4) . . . . ?
Fe1 C6 C10 C9 58.2(4) . . . . ?
Fe1 C7 C8 C9 -59.8(4) . . . . ?
Fe1 C8 C9 C10 -59.7(3) . . . . ?
Fe1 C9 C10 C6 -59.0(4) . . . . ?
Fe2 C11 C12 C13 58.9(4) . . . . ?
Fe2 C11 C15 C14 -58.1(4) . . . . ?
Fe2 C12 C13 C14 59.2(4) . . . . ?
Fe2 C13 C14 C15 59.7(4) . . . . ?
Fe2 C14 C15 C11 59.2(4) . . . . ?
Fe2 C16 C17 C18 -58.4(4) . . . . ?
Fe2 C16 C20 C19 57.9(4) . . . . ?
Fe2 C17 C18 C19 -59.9(4) . . . . ?
Fe2 C18 C19 C20 -59.7(4) . . . . ?
Fe2 C19 C20 C16 -59.1(4) . . . . ?
Fe3 C21 C22 C23 58.1(4) . . . . ?
Fe3 C21 C25 C24 -58.3(4) . . . . ?
Fe3 C22 C23 C24 60.9(4) . . . . ?
Fe3 C23 C24 C25 58.8(4) . . . . ?
Fe3 C24 C25 C21 59.0(4) . . . . ?
Fe3 C26 C27 C28 -57.8(4) . . . . ?
Fe3 C26 C30 C29 57.5(4) . . . . ?
Fe3 C27 C28 C29 -59.6(4) . . . . ?
Fe3 C28 C29 C30 -60.2(4) . . . . ?
Fe3 C29 C30 C26 -58.9(4) . . . . ?
O1 C31 C32 C33 -11.6(6) . . . . ?
O2 C35 C36 C37 -22.1(7) . . . . ?
C1 C2 C3 Fe1 -60.6(4) . . . . ?
C1 C2 C3 C4 -0.7(6) . . . . ?
C2 C1 C5 Fe1 58.3(3) . . . . ?
C2 C1 C5 C4 -0.8(6) . . . . ?
C2 C3 C4 Fe1 -59.1(4) . . . . ?
C2 C3 C4 C5 0.2(6) . . . . ?
C3 C4 C5 Fe1 -59.5(4) . . . . ?
C3 C4 C5 C1 0.4(6) . . . . ?
C5 C1 C2 Fe1 -58.4(3) . . . . ?
C5 C1 C2 C3 0.9(6) . . . . ?
C6 C7 C8 Fe1 59.3(4) . . . . ?
C6 C7 C8 C9 -0.5(6) . . . . ?
C7 C6 C10 Fe1 -59.2(3) . . . . ?
C7 C6 C10 C9 -1.0(6) . . . . ?
C7 C8 C9 Fe1 59.5(4) . . . . ?
C7 C8 C9 C10 -0.2(6) . . . . ?
C8 C9 C10 Fe1 59.8(4) . . . . ?
C8 C9 C10 C6 0.8(6) . . . . ?
C10 C6 C7 Fe1 59.3(3) . . . . ?
C10 C6 C7 C8 0.9(6) . . . . ?
C11 C12 C13 Fe2 -59.7(4) . . . . ?
C11 C12 C13 C14 -0.5(6) . . . . ?
C12 C11 C15 Fe2 58.6(3) . . . . ?
C12 C11 C15 C14 0.4(6) . . . . ?
C12 C13 C14 Fe2 -58.9(4) . . . . ?
C12 C13 C14 C15 0.7(6) . . . . ?
C13 C14 C15 Fe2 -59.9(4) . . . . ?
C13 C14 C15 C11 -0.7(6) . . . . ?
C15 C11 C12 Fe2 -58.9(3) . . . . ?
C15 C11 C12 C13 0.0(6) . . . . ?
C16 C17 C18 Fe2 59.8(4) . . . . ?
C16 C17 C18 C19 -0.1(7) . . . . ?
C17 C16 C20 Fe2 -58.4(3) . . . . ?
C17 C16 C20 C19 -0.5(6) . . . . ?
C17 C18 C19 Fe2 59.6(4) . . . . ?
C17 C18 C19 C20 -0.2(6) . . . . ?
C18 C19 C20 Fe2 59.6(4) . . . . ?
C18 C19 C20 C16 0.4(6) . . . . ?
C20 C16 C17 Fe2 58.8(3) . . . . ?
C20 C16 C17 C18 0.4(6) . . . . ?
C21 C22 C23 Fe3 -59.4(4) . . . . ?
C21 C22 C23 C24 1.5(6) . . . . ?
C22 C21 C25 Fe3 58.8(3) . . . . ?
C22 C21 C25 C24 0.5(6) . . . . ?
C22 C23 C24 Fe3 -59.9(4) . . . . ?
C22 C23 C24 C25 -1.1(6) . . . . ?
C23 C24 C25 Fe3 -58.6(4) . . . . ?
C23 C24 C25 C21 0.4(6) . . . . ?
C25 C21 C22 Fe3 -59.3(3) . . . . ?
C25 C21 C22 C23 -1.2(6) . . . . ?
C26 C27 C28 Fe3 58.9(4) . . . . ?
C26 C27 C28 C29 -0.6(6) . . . . ?
C27 C26 C30 Fe3 -59.1(3) . . . . ?
C27 C26 C30 C29 -1.6(6) . . . . ?
C27 C28 C29 Fe3 59.8(4) . . . . ?
C27 C28 C29 C30 -0.4(6) . . . . ?
C28 C29 C30 Fe3 60.3(4) . . . . ?
C28 C29 C30 C26 1.3(6) . . . . ?
C30 C26 C27 Fe3 59.2(3) . . . . ?
C30 C26 C27 C28 1.4(6) . . . . ?
C31 O1 C34 C33 -39.6(5) . . . . ?
C31 C32 C33 C34 -11.5(6) . . . . ?
C32 C33 C34 O1 31.0(6) . . . . ?
C34 O1 C31 C32 31.8(5) . . . . ?
C35 O2 C38 C37 -38.5(6) . . . . ?
C35 C36 C37 C38 -1.1(7) . . . . ?
C36 C37 C38 O2 23.8(7) . . . . ?
C38 O2 C35 C36 38.1(7) . . . . ?
Li1 O1 C31 C32 -101.5(5) . . . . ?
Li1 O1 C34 C33 89.2(5) . . . . ?
Li1 C1 C2 Fe1 162.9(5) . . . . ?
Li1 C1 C2 C3 -137.7(5) . . . . ?
Li1 C1 C5 Fe1 -153.1(4) . . . . ?
Li1 C1 C5 C4 147.7(4) . . . . ?
Li1 C11 C12 Fe2 159.8(5) . . . . ?
Li1 C11 C12 C13 -141.3(5) . . . . ?
Li1 C11 C15 Fe2 -151.2(4) . . . . ?
Li1 C11 C15 C14 150.7(4) . . . . ?
Li1 C21 C22 Fe3 160.6(6) . . . . ?
Li1 C21 C22 C23 -141.3(5) . . . . ?
Li1 C21 C25 Fe3 -150.7(4) . . . . ?
Li1 C21 C25 C24 151.0(4) . . . . ?
Li2 O2 C35 C36 -97.5(6) . . . . ?
Li2 O2 C38 C37 96.9(6) . . . . ?
Li2 C6 C7 Fe1 -154.3(4) . . . . ?
Li2 C6 C7 C8 147.3(4) . . . . ?
Li2 C6 C10 Fe1 159.4(5) . . . . ?
Li2 C6 C10 C9 -142.4(5) . . . . ?
Li2 C16 C17 Fe2 -152.9(4) . . . . ?
Li2 C16 C17 C18 148.7(5) . . . . ?
Li2 C16 C20 Fe2 158.2(5) . . . . ?
Li2 C16 C20 C19 -143.9(5) . . . . ?
Li2 C26 C27 Fe3 -154.3(4) . . . . ?
Li2 C26 C27 C28 147.9(5) . . . . ?
Li2 C26 C30 Fe3 158.7(5) . . . . ?
Li2 C26 C30 C29 -143.8(5) . . . . ?
Tm1B C1B C2B Fe1B -76.9(3) . . . . ?
Tm1B C1B C2B C3B -135.1(4) . . . . ?
Tm1B C1B C5B Fe1B 71.8(3) . . . . ?
Tm1B C1B C5B C4B 130.1(4) . . . . ?
Tm1B C6B C7B Fe1B 75.9(3) . . . . ?
Tm1B C6B C7B C8B 134.0(4) . . . . ?
Tm1B C6B C10B Fe1B -74.0(3) . . . . ?
Tm1B C6B C10B C9B -131.9(4) . . . . ?
Tm1B C11B C12B Fe2B -74.5(3) . . . . ?
Tm1B C11B C12B C13B -132.8(4) . . . . ?
Tm1B C11B C15B Fe2B 74.1(3) . . . . ?
Tm1B C11B C15B C14B 132.9(4) . . . . ?
Tm1B C16B C17B Fe2B 77.0(3) . . . . ?
Tm1B C16B C17B C18B 135.1(4) . . . . ?
Tm1B C16B C20B Fe2B -71.8(3) . . . . ?
Tm1B C16B C20B C19B -130.5(4) . . . . ?
Tm1B C21B C22B Fe3B -75.8(2) . . . . ?
Tm1B C21B C22B C23B -134.0(4) . . . . ?
Tm1B C21B C25B Fe3B 70.7(3) . . . . ?
Tm1B C21B C25B C24B 129.0(4) . . . . ?
Tm1B C26B C27B Fe3B 75.2(3) . . . . ?
Tm1B C26B C27B C28B 133.6(4) . . . . ?
Tm1B C26B C30B Fe3B -71.6(3) . . . . ?
Tm1B C26B C30B C29B -129.7(4) . . . . ?
Fe1B C1B C2B C3B -58.2(4) . . . . ?
Fe1B C1B C5B C4B 58.3(4) . . . . ?
Fe1B C2B C3B C4B -60.1(4) . . . . ?
Fe1B C3B C4B C5B -59.1(4) . . . . ?
Fe1B C4B C5B C1B -59.2(4) . . . . ?
Fe1B C6B C7B C8B 58.1(4) . . . . ?
Fe1B C6B C10B C9B -57.9(4) . . . . ?
Fe1B C7B C8B C9B 59.8(4) . . . . ?
Fe1B C8B C9B C10B 59.5(4) . . . . ?
Fe1B C9B C10B C6B 58.2(4) . . . . ?
Fe2B C11B C12B C13B -58.3(4) . . . . ?
Fe2B C11B C15B C14B 58.9(4) . . . . ?
Fe2B C12B C13B C14B -59.9(4) . . . . ?
Fe2B C13B C14B C15B -59.2(4) . . . . ?
Fe2B C14B C15B C11B -59.8(4) . . . . ?
Fe2B C16B C17B C18B 58.1(4) . . . . ?
Fe2B C16B C20B C19B -58.7(4) . . . . ?
Fe2B C17B C18B C19B 59.7(4) . . . . ?
Fe2B C18B C19B C20B 59.1(4) . . . . ?
Fe2B C19B C20B C16B 59.5(4) . . . . ?
Fe3B C21B C22B C23B -58.2(4) . . . . ?
Fe3B C21B C25B C24B 58.3(4) . . . . ?
Fe3B C22B C23B C24B -59.9(4) . . . . ?
Fe3B C23B C24B C25B -59.3(3) . . . . ?
Fe3B C24B C25B C21B -59.3(4) . . . . ?
Fe3B C26B C27B C28B 58.4(4) . . . . ?
Fe3B C26B C30B C29B -58.1(4) . . . . ?
Fe3B C27B C28B C29B 59.4(4) . . . . ?
Fe3B C28B C29B C30B 59.9(4) . . . . ?
Fe3B C29B C30B C26B 59.3(4) . . . . ?
O1B C31B C32B C33B -6.8(6) . . . . ?
O2B C35B C36B C37B 8.2(7) . . . . ?
C1B C2B C3B Fe1B 59.3(4) . . . . ?
C1B C2B C3B C4B -0.9(6) . . . . ?
C2B C1B C5B Fe1B -58.7(3) . . . . ?
C2B C1B C5B C4B -0.4(6) . . . . ?
C2B C3B C4B Fe1B 59.7(4) . . . . ?
C2B C3B C4B C5B 0.6(6) . . . . ?
C3B C4B C5B Fe1B 59.1(4) . . . . ?
C3B C4B C5B C1B -0.1(6) . . . . ?
C5B C1B C2B Fe1B 59.0(3) . . . . ?
C5B C1B C2B C3B 0.8(6) . . . . ?
C6B C7B C8B Fe1B -58.7(4) . . . . ?
C6B C7B C8B C9B 1.1(7) . . . . ?
C7B C6B C10B Fe1B 59.8(3) . . . . ?
C7B C6B C10B C9B 2.0(6) . . . . ?
C7B C8B C9B Fe1B -59.4(4) . . . . ?
C7B C8B C9B C10B 0.2(6) . . . . ?
C8B C9B C10B Fe1B -59.6(4) . . . . ?
C8B C9B C10B C6B -1.4(7) . . . . ?
C10B C6B C7B Fe1B -59.9(3) . . . . ?
C10B C6B C7B C8B -1.8(6) . . . . ?
C11B C12B C13B Fe2B 59.3(4) . . . . ?
C11B C12B C13B C14B -0.5(6) . . . . ?
C12B C11B C15B Fe2B -59.0(3) . . . . ?
C12B C11B C15B C14B -0.1(6) . . . . ?
C12B C13B C14B Fe2B 59.6(4) . . . . ?
C12B C13B C14B C15B 0.4(6) . . . . ?
C13B C14B C15B Fe2B 59.6(4) . . . . ?
C13B C14B C15B C11B -0.2(6) . . . . ?
C15B C11B C12B Fe2B 58.7(3) . . . . ?
C15B C11B C12B C13B 0.4(6) . . . . ?
C16B C17B C18B Fe2B -59.1(4) . . . . ?
C16B C17B C18B C19B 0.7(6) . . . . ?
C17B C16B C20B Fe2B 59.2(3) . . . . ?
C17B C16B C20B C19B 0.5(6) . . . . ?
C17B C18B C19B Fe2B -59.4(4) . . . . ?
C17B C18B C19B C20B -0.3(6) . . . . ?
C18B C19B C20B Fe2B -59.6(4) . . . . ?
C18B C19B C20B C16B -0.1(6) . . . . ?
C20B C16B C17B Fe2B -58.8(3) . . . . ?
C20B C16B C17B C18B -0.7(6) . . . . ?
C21B C22B C23B Fe3B 59.2(4) . . . . ?
C21B C22B C23B C24B -0.7(6) . . . . ?
C22B C21B C25B Fe3B -58.9(3) . . . . ?
C22B C21B C25B C24B -0.6(6) . . . . ?
C22B C23B C24B Fe3B 59.5(3) . . . . ?
C22B C23B C24B C25B 0.2(6) . . . . ?
C23B C24B C25B Fe3B 59.5(4) . . . . ?
C23B C24B C25B C21B 0.2(6) . . . . ?
C25B C21B C22B Fe3B 59.0(3) . . . . ?
C25B C21B C22B C23B 0.8(6) . . . . ?
C26B C27B C28B Fe3B -59.6(4) . . . . ?
C26B C27B C28B C29B -0.2(6) . . . . ?
C27B C26B C30B Fe3B 58.6(3) . . . . ?
C27B C26B C30B C29B 0.5(6) . . . . ?
C27B C28B C29B Fe3B -59.4(4) . . . . ?
C27B C28B C29B C30B 0.5(6) . . . . ?
C28B C29B C30B Fe3B -60.0(4) . . . . ?
C28B C29B C30B C26B -0.7(6) . . . . ?
C30B C26B C27B Fe3B -58.6(3) . . . . ?
C30B C26B C27B C28B -0.2(6) . . . . ?
C31B O1B C34B C33B -38.1(6) . . . . ?
C31B C32B C33B C34B -15.8(6) . . . . ?
C32B C33B C34B O1B 33.1(6) . . . . ?
C34B O1B C31B C32B 28.2(6) . . . . ?
C35B O2B C38B C37B 40.2(6) . . . . ?
C35B C36B C37B C38B 15.4(7) . . . . ?
C36B C37B C38B O2B -33.7(7) . . . . ?
C38B O2B C35B C36B -30.2(7) . . . . ?
Li1B O1B C31B C32B -106.7(5) . . . . ?
Li1B O1B C34B C33B 94.9(6) . . . . ?
Li1B C1B C2B Fe1B -152.2(3) . . . . ?
Li1B C1B C2B C3B 149.6(4) . . . . ?
Li1B C1B C5B Fe1B 166.7(6) . . . . ?
Li1B C1B C5B C4B -135.0(6) . . . . ?
Li1B C11B C12B Fe2B -150.9(4) . . . . ?
Li1B C11B C12B C13B 150.8(4) . . . . ?
Li1B C11B C15B Fe2B 164.7(6) . . . . ?
Li1B C11B C15B C14B -136.5(6) . . . . ?
Li1B C21B C22B Fe3B -150.4(3) . . . . ?
Li1B C21B C22B C23B 151.4(4) . . . . ?
Li1B C21B C25B Fe3B 165.9(6) . . . . ?
Li1B C21B C25B C24B -135.8(6) . . . . ?
Li2B O2B C35B C36B 109.0(6) . . . . ?
Li2B O2B C38B C37B -101.3(6) . . . . ?
Li2B C6B C7B Fe1B 160.5(5) . . . . ?
Li2B C6B C7B C8B -141.5(5) . . . . ?
Li2B C6B C10B Fe1B -154.5(4) . . . . ?
Li2B C6B C10B C9B 147.6(5) . . . . ?
Li2B C16B C17B Fe2B 160.0(5) . . . . ?
Li2B C16B C17B C18B -141.9(5) . . . . ?
Li2B C16B C20B Fe2B -151.7(4) . . . . ?
Li2B C16B C20B C19B 149.6(4) . . . . ?
Li2B C26B C27B Fe3B 158.8(5) . . . . ?
Li2B C26B C27B C28B -142.7(5) . . . . ?
Li2B C26B C30B Fe3B -152.8(4) . . . . ?
Li2B C26B C30B C29B 149.1(4) . . . . ?
O3 C39 C40 C41 -17.8(7) . . . . ?
O4 C43 C44 C45 26.6(7) . . . . ?
O5 C47 C48 C49 -30.1(7) . . . . ?
O6 C51 C52 C53 -35.6(13) . . . . ?
O6 C51 C52A C53A 33(2) . . . . ?
O6 C54 C53A C52A 28(2) . . . . ?
C39 O3 C42 C41 26.9(6) . . . . ?
C39 C40 C41 C42 33.0(6) . . . . ?
C40 C41 C42 O3 -37.1(6) . . . . ?
C42 O3 C39 C40 -5.2(7) . . . . ?
C43 O4 C46 C45 -16.9(7) . . . . ?
C43 C44 C45 C46 -36.4(7) . . . . ?
C44 C45 C46 O4 33.5(7) . . . . ?
C46 O4 C43 C44 -6.0(7) . . . . ?
C47 O5 C50 C49 -24.0(6) . . . . ?
C47 C48 C49 C50 15.5(8) . . . . ?
C48 C49 C50 O5 4.3(7) . . . . ?
C50 O5 C47 C48 33.9(6) . . . . ?
C51 O6 C54 C53 14.4(9) . . . . ?
C51 O6 C54 C53A -8.0(13) . . . . ?
C51 C52 C53 C54 43.0(15) . . . . ?
C51 C52A C53A C54 -36(3) . . . . ?
C52 C53 C54 O6 -36.1(13) . . . . ?
C54 O6 C51 C52 13.5(9) . . . . ?
C54 O6 C51 C52A -15.7(12) . . . . ?
Li3 O3 C39 C40 -178.8(5) . . . . ?
Li3 O3 C42 C41 -160.4(5) . . . . ?
Li3 O4 C43 C44 167.2(5) . . . . ?
Li3 O4 C46 C45 171.1(6) . . . . ?
Li3 O5 C47 C48 -167.5(5) . . . . ?
Li3 O5 C50 C49 174.4(5) . . . . ?
Li3 O6 C51 C52 -158.3(8) . . . . ?
Li3 O6 C51 C52A 172.5(11) . . . . ?
Li3 O6 C54 C53 -173.3(7) . . . . ?
Li3 O6 C54 C53A 164.3(12) . . . . ?
O3B C39B C40B C41B 30.6(9) . . . . ?
O4B C43B C44B C45B 33.5(6) . . . . ?
O5B C47B C48B C49B 1.3(9) . . . . ?
O6B C51B C52B C53B 23.2(15) . . . . ?
C39B O3B C42B C41B -13.1(8) . . . . ?
C39B C40B C41B C42B -37.5(8) . . . . ?
C40B C41B C42B O3B 31.5(7) . . . . ?
C42B O3B C39B C40B -11.1(9) . . . . ?
C43B O4B C46B C45B -5.0(7) . . . . ?
C43B O4B Li3B O3B 69.3(8) . . . . ?
C43B O4B Li3B O5B -52.5(8) . . . . ?
C43B O4B Li3B O6B -173.4(5) . . . . ?
C43B C44B C45B C46B -35.4(6) . . . . ?
C44B C45B C46B O4B 25.7(7) . . . . ?
C46B O4B C43B C44B -18.1(7) . . . . ?
C46B O4B Li3B O3B -132.3(6) . . . . ?
C46B O4B Li3B O5B 106.0(7) . . . . ?
C46B O4B Li3B O6B -15.0(9) . . . . ?
C47B O5B C50B C49B -32.5(7) . . . . ?
C47B C48B C49B C50B -20.2(9) . . . . ?
C48B C49B C50B O5B 32.5(8) . . . . ?
C50B O5B C47B C48B 19.4(8) . . . . ?
C51B O6B C54B C53B -8.4(17) . . . . ?
C51B C52B C53B C54B -28.2(15) . . . . ?
C52B C53B C54B O6B 23.4(17) . . . . ?
C52B C53B C54C O6B -26.3(15) . . . . ?
C53B C52B C51C O6B -35.4(13) . . . . ?
C54B O6B C51B C52B -9.0(17) . . . . ?
Li3B O3B C39B C40B 168.7(7) . . . . ?
Li3B O3B C42B C41B 167.1(6) . . . . ?
Li3B O4B C43B C44B 143.1(6) . . . . ?
Li3B O4B C46B C45B -166.4(6) . . . . ?
Li3B O5B C47B C48B 176.4(7) . . . . ?
Li3B O5B C50B C49B 170.6(6) . . . . ?
Li3B O6B C51B C52B 169.6(8) . . . . ?
Li3B O6B C54B C53B 173.1(8) . . . . ?
Li3B O6B C51C C52B -164.3(8) . . . . ?
Li3B O6B C54C C53B -171.8(7) . . . . ?
C51C O6B C54C C53B 3.3(14) . . . . ?
C51C C52B C53B C54C 36.9(13) . . . . ?
C54C O6B C51C C52B 20.3(14) . . . . ?
